data_7127589
loop_
_publ_author_name
'Dhara, Debabrata'
'Scheschkewitz, David'
'Chandrasekhar, Vadapalli'
'Yildiz, Cem B.'
'Jana, Anukul'

_publ_section_title
;
 Reactivity of NHC/diphosphene-coordinated Au(I)-hydride.
;
_journal_issue 6
_journal_name_full 'Chemical communications (Cambridge, England)'
_journal_page_first 809
_journal_page_last 812
_journal_paper_doi 10.1039/d0cc05461e
_journal_volume 57
_journal_year 2021
_chemical_formula_moiety 'C67 H73 Au N4 P2, C6 H6'
_chemical_formula_sum 'C73 H79 Au N4 P2'
_chemical_formula_weight 1271.30
_space_group_crystal_system triclinic
_space_group_IT_number 2
_space_group_name_Hall '-P 1'
_space_group_name_H-M_alt 'P -1'
_atom_sites_solution_hydrogens geom
_atom_sites_solution_primary dual
_audit_creation_date 2020-06-29
_audit_creation_method
;
Olex2 1.2
(compiled 2018.05.29 svn.r3508 for OlexSys, GUI svn.r5506)
;
_audit_update_record
;
2020-06-29 deposited with the CCDC.	2020-12-10 downloaded from the CCDC.
;
_cell_angle_alpha 80.844(2)
_cell_angle_beta 81.813(2)
_cell_angle_gamma 86.997(2)
_cell_formula_units_Z 4
_cell_length_a 11.8644(2)
_cell_length_b 21.3145(4)
_cell_length_c 26.4459(6)
_cell_measurement_reflns_used 24650
_cell_measurement_temperature 120.02(10)
_cell_measurement_theta_max 28.6570
_cell_measurement_theta_min 2.2160
_cell_volume 6532.2(2)
_computing_cell_refinement 'CrysAlisPro 1.171.39.29d (Rigaku OD, 2017)'
_computing_data_collection 'CrysAlisPro 1.171.39.29d (Rigaku OD, 2017)'
_computing_data_reduction 'CrysAlisPro 1.171.39.29d (Rigaku OD, 2017)'
_computing_molecular_graphics 'Olex2 (Dolomanov et al., 2009)'
_computing_publication_material 'Olex2 (Dolomanov et al., 2009)'
_computing_structure_refinement 'ShelXL (Sheldrick, 2015)'
_computing_structure_solution 'ShelXT (Sheldrick, 2015)'
_diffrn_ambient_environment N~2~
_diffrn_ambient_temperature 120.02(10)
_diffrn_detector 'CCD plate'
_diffrn_measured_fraction_theta_full 0.999
_diffrn_measured_fraction_theta_max 0.870
_diffrn_measurement_details
;
List of Runs (angles in degrees, time in seconds):

  # Type    Start    End  Width  t~exp~   \w     \q     \k     \f   Frames
#--------------------------------------------------------------------------
  1  \w    -35.00  46.00   0.50  124.61    --    7.10 -82.00 -90.00  162
  2  \w     50.00  77.00   0.50  124.61    --    7.10  77.00-120.00   54
  3  \w     51.00  95.00   0.50  124.61    --    7.10  77.00 -30.00   88
  4  \w    -26.00  35.00   0.50  124.61    --    7.10 -82.00-180.00  122
  5  \w    -34.00  64.00   0.50  124.61    --    7.10  38.00  90.00  196
  6  \w     67.00  95.00   0.50  124.61    --    7.10  77.00  60.00   56
  7  \w    -52.00  20.00   0.50  124.61    --   -7.50 -82.00 150.00  144
  8  \w    -28.00  34.00   0.50  124.61    --   -7.50 -82.00  30.00  124
  9  \w      7.00  75.00   0.50  124.61    --   -7.50 -19.00 -90.00  136
 10  \w    -93.00 -24.00   0.50  124.61    --   -7.50 -19.00 -90.00  138
;
_diffrn_measurement_device 'four-circle diffractometer'
_diffrn_measurement_device_type 'XtaLAB AFC12 (RINC): Kappa single'
_diffrn_measurement_method '\w scans'
_diffrn_orient_matrix_type 'CrysAlisPro convention (1999,Acta A55,543-557)'
_diffrn_orient_matrix_UB_11 0.0033589000
_diffrn_orient_matrix_UB_12 0.0289058000
_diffrn_orient_matrix_UB_13 -0.0175600000
_diffrn_orient_matrix_UB_21 -0.0112114000
_diffrn_orient_matrix_UB_22 0.0173581000
_diffrn_orient_matrix_UB_23 0.0210279000
_diffrn_orient_matrix_UB_31 0.0592830000
_diffrn_orient_matrix_UB_32 0.0005990000
_diffrn_orient_matrix_UB_33 0.0011716000
_diffrn_radiation_monochromator graphite
_diffrn_radiation_probe x-ray
_diffrn_radiation_type MoK\a
_diffrn_radiation_wavelength 0.71073
_diffrn_reflns_av_R_equivalents 0.0608
_diffrn_reflns_av_unetI/netI 0.0777
_diffrn_reflns_Laue_measured_fraction_full 0.999
_diffrn_reflns_Laue_measured_fraction_max 0.870
_diffrn_reflns_limit_h_max 15
_diffrn_reflns_limit_h_min -16
_diffrn_reflns_limit_k_max 28
_diffrn_reflns_limit_k_min -28
_diffrn_reflns_limit_l_max 35
_diffrn_reflns_limit_l_min -35
_diffrn_reflns_number 113322
_diffrn_reflns_point_group_measured_fraction_full 0.999
_diffrn_reflns_point_group_measured_fraction_max 0.870
_diffrn_reflns_theta_full 25.242
_diffrn_reflns_theta_max 29.023
_diffrn_reflns_theta_min 1.805
_diffrn_source 'fine-focus sealed X-ray tube'
_diffrn_source_type 'Enhance (Mo) X-ray Source'
_exptl_absorpt_coefficient_mu 2.345
_exptl_absorpt_correction_T_max 1.00000
_exptl_absorpt_correction_T_min 0.80994
_exptl_absorpt_correction_type multi-scan
_exptl_absorpt_process_details
;
CrysAlisPro 1.171.39.29d (Rigaku Oxford Diffraction, 2017)
Empirical absorption correction using spherical harmonics,
 implemented in SCALE3 ABSPACK scaling algorithm.
;
_exptl_crystal_colour 'light yellow'
_exptl_crystal_colour_modifier light
_exptl_crystal_colour_primary yellow
_exptl_crystal_density_diffrn 1.293
_exptl_crystal_description plate
_exptl_crystal_F_000 2616
_exptl_crystal_size_max 0.13
_exptl_crystal_size_mid 0.12
_exptl_crystal_size_min 0.11
_refine_diff_density_max 0.698
_refine_diff_density_min -0.682
_refine_diff_density_rms 0.122
_refine_ls_extinction_method none
_refine_ls_goodness_of_fit_ref 1.032
_refine_ls_hydrogen_treatment constr
_refine_ls_matrix_type full
_refine_ls_number_parameters 1473
_refine_ls_number_reflns 30284
_refine_ls_number_restraints 0
_refine_ls_restrained_S_all 1.032
_refine_ls_R_factor_all 0.0729
_refine_ls_R_factor_gt 0.0438
_refine_ls_shift/su_max 0.005
_refine_ls_shift/su_mean 0.000
_refine_ls_structure_factor_coef Fsqd
_refine_ls_weighting_details 'w=1/[\s^2^(Fo^2^)+(0.0294P)^2^+3.4810P] where P=(Fo^2^+2Fc^2^)/3'
_refine_ls_weighting_scheme calc
_refine_ls_wR_factor_gt 0.0749
_refine_ls_wR_factor_ref 0.0803
_reflns_Friedel_coverage 0.000
_reflns_number_gt 22156
_reflns_number_total 30284
_reflns_threshold_expression 'I > 2\s(I)'
_cod_data_source_file d0cc05461e2.cif
_cod_data_source_block aj0721-1
_cod_depositor_comments
;
Adding full bibliography for 7127586--7127589.cif.

2024-11-08
Z value and formula fixed to values more according to usual
chemical conventions.                 miguel
;
_cod_original_formula_sum 'C146 H158 Au2 N8 P4'
_cod_original_formula_weight 2542.61
_cod_original_formula_moiety '2(C67 H73 Au N4 P2), 2(C6 H6)'
_cod_original_formula_units_Z 2
_cod_database_code 7127589
_shelx_shelxl_version_number 2017/1
_chemical_oxdiff_formula CHPNAu
_shelx_space_group_comment
;
The symmetry employed for this shelxl refinement is uniquely defined
by the following loop, which should always be used as a source of
symmetry information in preference to the above space-group names.
They are only intended as comments.
;
_shelx_estimated_absorpt_t_max 0.783
_shelx_estimated_absorpt_t_min 0.750
_reflns_odcompleteness_completeness 99.77
_reflns_odcompleteness_iscentric 1
_reflns_odcompleteness_theta 26.32
_olex2_refinement_description
;
1. Fixed Uiso
 At 1.2 times of:
  All C(H) groups, All N(H) groups
 At 1.5 times of:
  All C(H,H,H) groups
2.a Aromatic/amide H refined with riding coordinates:
 N4(H4), C101(H101), C35(H35), C12(H12), C11(H11), C36(H36), N8(H8), C92(H92),
 C25(H25), C40(H40), C109(H109), C10(H10), C102(H102), C103(H103), C27(H27),
 C77(H77), C144(H144), C107(H107), C42(H42), C34(H34), C118(H118), C49(H49),
 C143(H143), C146(H146), C83(H83), C142(H142), C57(H57), C18(H18), C60(H60),
 C116(H116), C51(H51), C16(H16), C85(H85), C133(H133), C61(H61), C79(H79),
 C125(H125), C124(H124), C145(H145), C67(H67), C134(H134), C141(H141), C66(H66),
  C94(H94), C78(H78), C65(H65), C63(H63), C58(H58), C59(H59), C131(H131),
 C128(H128), C64(H64), C132(H132), C135(H135), C130(H130), C139(H139),
 C137(H137), C136(H136), C138(H138), C140(H140), C126(H126), C127(H127)
2.b Idealised Me refined as rotating group:
 C74(H74A,H74B,H74C), C31(H31A,H31B,H31C), C55(H55A,H55B,H55C), C46(H46A,H46B,
 H46C), C22(H22A,H22B,H22C), C98(H98A,H98B,H98C), C71(H71A,H71B,H71C),
 C120(H12A,H12B,H12C), C113(H11A,H11B,H11C), C6(H6A,H6B,H6C), C87(H87A,H87B,
 H87C), C122(H12D,H12E,H12F), C45(H45A,H45B,H45C), C7(H7A,H7B,H7C), C29(H29A,
 H29B,H29C), C5(H5A,H5B,H5C), C111(H11D,H11E,H11F), C4(H4A,H4B,H4C), C30(H30A,
 H30B,H30C), C89(H89A,H89B,H89C), C73(H73A,H73B,H73C), C44(H44A,H44B,H44C),
 C96(H96A,H96B,H96C), C54(H54A,H54B,H54C), C121(H12G,H12H,H12I), C72(H72A,H72B,
 H72C), C97(H97A,H97B,H97C), C112(H11G,H11H,H11I), C20(H20A,H20B,H20C),
 C53(H53A,H53B,H53C), C21(H21A,H21B,H21C), C88(H88A,H88B,H88C)
;
_olex2_submission_special_instructions 'No special instructions were received'
_oxdiff_exptl_absorpt_empirical_details
;
Empirical correction (ABSPACK) includes:
- Absorption correction using spherical harmonics
- Frame scaling
;
_oxdiff_exptl_absorpt_empirical_full_max 1.284
_oxdiff_exptl_absorpt_empirical_full_min 0.780

loop_
_space_group_symop_operation_xyz
'x, y, z'
'-x, -y, -z'

loop_
_atom_site_label
_atom_site_type_symbol
_atom_site_fract_x
_atom_site_fract_y
_atom_site_fract_z
_atom_site_U_iso_or_equiv
_atom_site_adp_type
_atom_site_occupancy
_atom_site_site_symmetry_order
_atom_site_calc_flag
_atom_site_refinement_flags_posn
_atom_site_refinement_flags_adp
_atom_site_refinement_flags_occupancy
_atom_site_disorder_assembly
_atom_site_disorder_group
Au1 Au 0.32894(2) 0.34886(2) 0.72353(2) 0.01601(4) Uani 1 1 d . . . . .
Au2 Au 0.72351(2) -0.12263(2) 0.83198(2) 0.01618(4) Uani 1 1 d . . . . .
P4 P 0.52648(7) -0.19896(4) 0.76369(4) 0.01391(19) Uani 1 1 d . . . . .
P1 P 0.26561(7) 0.36344(4) 0.64558(4) 0.01306(19) Uani 1 1 d . . . . .
P2 P 0.16208(7) 0.28571(4) 0.63322(3) 0.01282(19) Uani 1 1 d . . . . .
P3 P 0.62928(7) -0.11539(4) 0.76252(4) 0.01417(19) Uani 1 1 d . . . . .
N5 N 0.3566(2) -0.21910(13) 0.84951(11) 0.0178(7) Uani 1 1 d . . . . .
N3 N 0.4017(3) 0.33808(14) 0.79105(12) 0.0222(7) Uani 1 1 d . . . . .
N1 N 0.1006(2) 0.22244(13) 0.73946(11) 0.0158(6) Uani 1 1 d . . . . .
N4 N 0.3350(3) 0.30964(14) 0.83678(12) 0.0238(7) Uani 1 1 d . . . . .
H4 H 0.280155 0.330993 0.851724 0.029 Uiso 1 1 calc R . . . .
N6 N 0.5169(2) -0.25826(13) 0.87226(11) 0.0165(6) Uani 1 1 d . . . . .
N2 N -0.0388(2) 0.26966(13) 0.70354(11) 0.0154(6) Uani 1 1 d . . . . .
C9 C 0.3661(3) 0.20062(16) 0.62163(13) 0.0137(7) Uani 1 1 d . . . . .
N7 N 0.8248(3) -0.12638(14) 0.88969(12) 0.0216(7) Uani 1 1 d . . . . .
C101 C 0.3486(3) 0.00008(16) 0.73040(14) 0.0200(8) Uani 1 1 d . . . . .
H101 H 0.302894 0.007060 0.704126 0.024 Uiso 1 1 calc R . . . .
C99 C 0.5074(3) -0.05684(15) 0.76778(13) 0.0136(7) Uani 1 1 d . . . . .
C39 C 0.2781(3) 0.45382(16) 0.52334(14) 0.0184(8) Uani 1 1 d . . . . .
C76 C 0.5641(3) -0.32827(16) 0.76031(14) 0.0181(8) Uani 1 1 d . . . . .
C75 C 0.6198(3) -0.26941(16) 0.75137(13) 0.0164(8) Uani 1 1 d . . . . .
C32 C 0.1479(3) 0.42539(15) 0.64210(14) 0.0144(7) Uani 1 1 d . . . . .
C104 C 0.4851(3) -0.02081(16) 0.80872(14) 0.0161(8) Uani 1 1 d . . . . .
C35 C -0.0376(3) 0.51258(17) 0.63280(15) 0.0235(9) Uani 1 1 d . . . . .
H35 H -0.103210 0.538158 0.630663 0.028 Uiso 1 1 calc R . . . .
C68 C 0.4691(3) -0.22680(16) 0.83159(14) 0.0156(8) Uani 1 1 d . . . . .
C100 C 0.4414(3) -0.04220(15) 0.72670(13) 0.0156(7) Uani 1 1 d . . . . .
C12 C 0.2308(3) 0.10080(16) 0.61254(13) 0.0164(8) Uani 1 1 d . . . . .
H12 H 0.185803 0.067560 0.609376 0.020 Uiso 1 1 calc R . . . .
C38 C 0.1696(3) 0.42925(16) 0.54296(13) 0.0164(8) Uani 1 1 d . . . . .
C11 C 0.3471(3) 0.09022(16) 0.61197(13) 0.0181(8) Uani 1 1 d . . . . .
H11 H 0.379945 0.050104 0.609252 0.022 Uiso 1 1 calc R . . . .
C24 C 0.5104(3) 0.25442(16) 0.66048(14) 0.0157(8) Uani 1 1 d . . . . .
C3 C 0.0036(3) 0.21178(16) 0.77535(14) 0.0196(8) Uani 1 1 d . . . . .
C36 C 0.0160(3) 0.48770(16) 0.58984(14) 0.0195(8) Uani 1 1 d . . . . .
H36 H -0.011357 0.499178 0.558292 0.023 Uiso 1 1 calc R . . . .
C8 C 0.2469(3) 0.21057(15) 0.62477(13) 0.0125(7) Uani 1 1 d . . . . .
C81 C 0.8029(3) -0.21000(16) 0.70982(14) 0.0186(8) Uani 1 1 d . . . . .
N8 N 0.7840(3) -0.15483(14) 0.94020(12) 0.0244(7) Uani 1 1 d . . . . .
H8 H 0.749339 -0.132286 0.962232 0.029 Uiso 1 1 calc R . . . .
C23 C 0.4482(3) 0.25186(15) 0.61981(14) 0.0151(7) Uani 1 1 d . . . . .
C92 C 0.2696(3) -0.37583(17) 0.82880(17) 0.0274(9) Uani 1 1 d . . . . .
H92 H 0.236304 -0.393967 0.861479 0.033 Uiso 1 1 calc R . . . .
C25 C 0.5845(3) 0.30454(16) 0.65688(15) 0.0195(8) Uani 1 1 d . . . . .
H25 H 0.622544 0.307549 0.684759 0.023 Uiso 1 1 calc R . . . .
C74 C 0.2704(3) -0.18660(19) 0.81958(15) 0.0278(9) Uani 1 1 d . . . . .
H74A H 0.303651 -0.151330 0.796000 0.042 Uiso 1 1 calc GR . . . .
H74B H 0.208692 -0.171419 0.842581 0.042 Uiso 1 1 calc GR . . . .
H74C H 0.242158 -0.215706 0.800481 0.042 Uiso 1 1 calc GR . . . .
C40 C 0.3299(3) 0.44279(16) 0.47466(14) 0.0208(8) Uani 1 1 d . . . . .
H40 H 0.401363 0.459126 0.462110 0.025 Uiso 1 1 calc R . . . .
C91 C 0.3875(3) -0.36760(16) 0.81997(15) 0.0220(8) Uani 1 1 d . . . . .
C33 C 0.1015(3) 0.45656(16) 0.68410(14) 0.0179(8) Uani 1 1 d . . . . .
C82 C 0.7831(3) -0.17649(16) 0.66113(14) 0.0190(8) Uani 1 1 d . . . . .
C109 C 0.5738(3) -0.04185(16) 0.94262(15) 0.0215(8) Uani 1 1 d . . . . .
H109 H 0.548114 -0.062037 0.975782 0.026 Uiso 1 1 calc R . . . .
C31 C 0.5037(3) 0.20440(17) 0.70853(14) 0.0207(8) Uani 1 1 d . . . . .
H31A H 0.446248 0.174753 0.707446 0.031 Uiso 1 1 calc GR . . . .
H31B H 0.484644 0.224596 0.738715 0.031 Uiso 1 1 calc GR . . . .
H31C H 0.576065 0.182240 0.709789 0.031 Uiso 1 1 calc GR . . . .
C86 C 0.8929(3) -0.19131(17) 0.73328(14) 0.0199(8) Uani 1 1 d . . . . .
C10 C 0.4131(3) 0.14001(16) 0.61548(13) 0.0154(8) Uani 1 1 d . . . . .
H10 H 0.491577 0.133345 0.613729 0.019 Uiso 1 1 calc R . . . .
C102 C 0.3230(3) 0.03184(17) 0.77218(15) 0.0223(8) Uani 1 1 d . . . . .
H102 H 0.258964 0.058853 0.774794 0.027 Uiso 1 1 calc R . . . .
C103 C 0.3929(3) 0.02320(17) 0.80995(15) 0.0221(8) Uani 1 1 d . . . . .
H103 H 0.378992 0.046974 0.836908 0.026 Uiso 1 1 calc R . . . .
C56 C 0.4905(3) 0.37306(16) 0.79852(15) 0.0222(9) Uani 1 1 d . . . . .
C55 C 0.3108(3) 0.52154(18) 0.69131(15) 0.0248(9) Uani 1 1 d . . . . .
H55A H 0.347400 0.491633 0.670209 0.037 Uiso 1 1 calc GR . . . .
H55B H 0.367481 0.545631 0.701561 0.037 Uiso 1 1 calc GR . . . .
H55C H 0.261194 0.549805 0.671971 0.037 Uiso 1 1 calc GR . . . .
C119 C 0.5660(3) -0.03538(16) 0.64080(14) 0.0185(8) Uani 1 1 d . . . . .
C80 C 0.7371(3) -0.26835(16) 0.73186(13) 0.0167(8) Uani 1 1 d . . . . .
C46 C 0.3411(3) 0.49258(17) 0.55283(14) 0.0231(9) Uani 1 1 d . . . . .
H46A H 0.287475 0.518177 0.572067 0.035 Uiso 1 1 calc GR . . . .
H46B H 0.393104 0.519612 0.528952 0.035 Uiso 1 1 calc GR . . . .
H46C H 0.382805 0.464551 0.576186 0.035 Uiso 1 1 calc GR . . . .
C69 C 0.3340(3) -0.24650(17) 0.90073(14) 0.0204(8) Uani 1 1 d . . . . .
C22 C -0.0019(3) 0.10083(18) 0.69874(15) 0.0285(9) Uani 1 1 d . . . . .
H22A H -0.004869 0.056381 0.696734 0.043 Uiso 1 1 calc GR . . . .
H22B H -0.057191 0.111306 0.726586 0.043 Uiso 1 1 calc GR . . . .
H22C H 0.072792 0.110233 0.704831 0.043 Uiso 1 1 calc GR . . . .
C27 C 0.5473(3) 0.34334(16) 0.57131(15) 0.0203(8) Uani 1 1 d . . . . .
H27 H 0.562100 0.371931 0.540875 0.024 Uiso 1 1 calc R . . . .
C77 C 0.6277(3) -0.38450(17) 0.75533(15) 0.0234(9) Uani 1 1 d . . . . .
H77 H 0.591145 -0.423094 0.762314 0.028 Uiso 1 1 calc R . . . .
C114 C 0.4715(3) -0.06250(16) 0.67430(13) 0.0172(8) Uani 1 1 d . . . . .
C115 C 0.3961(3) -0.09809(17) 0.65401(15) 0.0213(8) Uani 1 1 d . . . . .
C43 C 0.1147(3) 0.39704(16) 0.51105(14) 0.0169(8) Uani 1 1 d . . . . .
C144 C -0.2218(4) 0.1949(2) 0.93870(16) 0.0369(11) Uani 1 1 d . . . . .
H144 H -0.277441 0.165506 0.939380 0.044 Uiso 1 1 calc R . . . .
C98 C 0.4562(3) -0.40021(18) 0.86068(15) 0.0284(9) Uani 1 1 d . . . . .
H98A H 0.412476 -0.400694 0.894198 0.043 Uiso 1 1 calc GR . . . .
H98B H 0.524950 -0.377695 0.858983 0.043 Uiso 1 1 calc GR . . . .
H98C H 0.475012 -0.443064 0.854854 0.043 Uiso 1 1 calc GR . . . .
C1 C 0.0745(3) 0.25735(15) 0.69521(13) 0.0141(7) Uani 1 1 d . . . . .
C28 C 0.4704(3) 0.29561(16) 0.57348(14) 0.0164(8) Uani 1 1 d . . . . .
C105 C 0.5559(3) -0.02016(16) 0.85195(14) 0.0179(8) Uani 1 1 d . . . . .
C107 C 0.7038(3) 0.02694(17) 0.88550(15) 0.0226(9) Uani 1 1 d . . . . .
H107 H 0.766294 0.052970 0.879786 0.027 Uiso 1 1 calc R . . . .
C42 C 0.1718(3) 0.38671(16) 0.46315(14) 0.0211(8) Uani 1 1 d . . . . .
H42 H 0.135853 0.364093 0.443024 0.025 Uiso 1 1 calc R . . . .
C41 C 0.2791(3) 0.40857(17) 0.44438(14) 0.0209(8) Uani 1 1 d . . . . .
C71 C 0.6385(3) -0.27492(17) 0.87171(15) 0.0214(8) Uani 1 1 d . . . . .
H71A H 0.662423 -0.301175 0.845591 0.032 Uiso 1 1 calc GR . . . .
H71B H 0.651186 -0.297681 0.904871 0.032 Uiso 1 1 calc GR . . . .
H71C H 0.681413 -0.236827 0.864320 0.032 Uiso 1 1 calc GR . . . .
C52 C 0.0833(3) 0.42052(16) 0.78040(14) 0.0195(8) Uani 1 1 d . . . . .
C70 C 0.4343(3) -0.27068(17) 0.91536(14) 0.0226(8) Uani 1 1 d . . . . .
C120 C 0.6457(3) 0.00715(17) 0.65833(15) 0.0227(8) Uani 1 1 d . . . . .
H12A H 0.602030 0.037370 0.677055 0.034 Uiso 1 1 calc GR . . . .
H12B H 0.691660 0.029318 0.628724 0.034 Uiso 1 1 calc GR . . . .
H12C H 0.693960 -0.018170 0.680356 0.034 Uiso 1 1 calc GR . . . .
C47 C 0.1452(3) 0.45179(15) 0.73519(13) 0.0160(8) Uani 1 1 d . . . . .
C34 C 0.0074(3) 0.49897(17) 0.67856(15) 0.0222(8) Uani 1 1 d . . . . .
H34 H -0.025020 0.518263 0.706558 0.027 Uiso 1 1 calc R . . . .
C118 C 0.5852(3) -0.04599(17) 0.59007(14) 0.0235(9) Uani 1 1 d . . . . .
H118 H 0.648382 -0.028377 0.568626 0.028 Uiso 1 1 calc R . . . .
C26 C 0.6025(3) 0.34981(17) 0.61284(16) 0.0229(9) Uani 1 1 d . . . . .
C106 C 0.6494(3) 0.01945(16) 0.84382(14) 0.0196(8) Uani 1 1 d . . . . .
C49 C 0.2747(3) 0.48665(16) 0.78675(14) 0.0212(8) Uani 1 1 d . . . . .
H49 H 0.339089 0.508660 0.788867 0.025 Uiso 1 1 calc R . . . .
C113 C 0.6912(3) 0.05379(18) 0.79074(15) 0.0260(9) Uani 1 1 d . . . . .
H11A H 0.719478 0.023370 0.768493 0.039 Uiso 1 1 calc GR . . . .
H11B H 0.751165 0.081346 0.792921 0.039 Uiso 1 1 calc GR . . . .
H11C H 0.629468 0.078547 0.776945 0.039 Uiso 1 1 calc GR . . . .
C143 C -0.1209(4) 0.1758(2) 0.95828(16) 0.0351(10) Uani 1 1 d . . . . .
H143 H -0.107909 0.133281 0.971402 0.042 Uiso 1 1 calc R . . . .
C2 C -0.0851(3) 0.24225(17) 0.75247(14) 0.0193(8) Uani 1 1 d . . . . .
C146 C -0.1586(4) 0.3017(2) 0.91835(17) 0.0422(12) Uani 1 1 d . . . . .
H146 H -0.171200 0.344121 0.905047 0.051 Uiso 1 1 calc R . . . .
C117 C 0.5126(3) -0.08246(18) 0.56985(15) 0.0276(9) Uani 1 1 d . . . . .
C37 C 0.1102(3) 0.44573(15) 0.59304(14) 0.0152(7) Uani 1 1 d . . . . .
C14 C 0.0569(3) 0.16792(16) 0.61120(14) 0.0168(8) Uani 1 1 d . . . . .
C6 C -0.2073(3) 0.2484(2) 0.77308(15) 0.0290(9) Uani 1 1 d . . . . .
H6A H -0.227891 0.292474 0.773769 0.043 Uiso 1 1 calc GR . . . .
H6B H -0.220678 0.225265 0.807505 0.043 Uiso 1 1 calc GR . . . .
H6C H -0.252468 0.231546 0.751337 0.043 Uiso 1 1 calc GR . . . .
C19 C 0.0299(3) 0.19884(16) 0.56265(14) 0.0174(8) Uani 1 1 d . . . . .
C110 C 0.5178(3) -0.05103(16) 0.90207(14) 0.0182(8) Uani 1 1 d . . . . .
C83 C 0.8473(3) -0.12489(17) 0.63917(15) 0.0239(9) Uani 1 1 d . . . . .
H83 H 0.833470 -0.103293 0.607107 0.029 Uiso 1 1 calc R . . . .
C95 C 0.3677(3) -0.31551(16) 0.73300(15) 0.0210(8) Uani 1 1 d . . . . .
C142 C -0.0400(4) 0.2198(2) 0.95822(16) 0.0343(10) Uani 1 1 d . . . . .
H142 H 0.027322 0.207105 0.971648 0.041 Uiso 1 1 calc R . . . .
C87 C 0.9266(3) -0.22683(18) 0.78315(15) 0.0247(9) Uani 1 1 d . . . . .
H87A H 0.871784 -0.258646 0.797641 0.037 Uiso 1 1 calc GR . . . .
H87B H 0.928876 -0.197617 0.807099 0.037 Uiso 1 1 calc GR . . . .
H87C H 1.000410 -0.246833 0.776484 0.037 Uiso 1 1 calc GR . . . .
C122 C 0.2898(3) -0.12644(19) 0.68578(15) 0.0276(9) Uani 1 1 d . . . . .
H12D H 0.307820 -0.168128 0.702992 0.041 Uiso 1 1 calc GR . . . .
H12E H 0.233638 -0.129357 0.663530 0.041 Uiso 1 1 calc GR . . . .
H12F H 0.260325 -0.099869 0.711015 0.041 Uiso 1 1 calc GR . . . .
C15 C -0.0280(3) 0.13963(17) 0.64830(15) 0.0216(8) Uani 1 1 d . . . . .
C57 C 0.5227(3) 0.37524(18) 0.84754(17) 0.0302(10) Uani 1 1 d . . . . .
H57 H 0.482338 0.352754 0.876993 0.036 Uiso 1 1 calc R . . . .
C18 C -0.0836(3) 0.20266(17) 0.55431(16) 0.0235(9) Uani 1 1 d . . . . .
H18 H -0.102476 0.223474 0.522840 0.028 Uiso 1 1 calc R . . . .
C45 C 0.3396(3) 0.3967(2) 0.39231(16) 0.0342(10) Uani 1 1 d . . . . .
H45A H 0.361801 0.436432 0.371640 0.051 Uiso 1 1 calc GR . . . .
H45B H 0.289303 0.376093 0.375156 0.051 Uiso 1 1 calc GR . . . .
H45C H 0.406070 0.369909 0.397068 0.051 Uiso 1 1 calc GR . . . .
C90 C 0.4367(3) -0.33501(16) 0.77245(14) 0.0190(8) Uani 1 1 d . . . . .
C108 C 0.6686(3) -0.00278(17) 0.93504(15) 0.0229(9) Uani 1 1 d . . . . .
C93 C 0.2009(3) -0.35779(17) 0.79031(18) 0.0293(10) Uani 1 1 d . . . . .
C7 C -0.1043(3) 0.30809(19) 0.66635(15) 0.0260(9) Uani 1 1 d . . . . .
H7A H -0.068789 0.348184 0.654402 0.039 Uiso 1 1 calc GR . . . .
H7B H -0.180481 0.315202 0.682682 0.039 Uiso 1 1 calc GR . . . .
H7C H -0.106662 0.286129 0.637531 0.039 Uiso 1 1 calc GR . . . .
C62 C 0.3584(3) 0.24723(17) 0.85733(14) 0.0239(9) Uani 1 1 d . . . . .
C60 C 0.6474(3) 0.44202(18) 0.76132(18) 0.0319(10) Uani 1 1 d . . . . .
H60 H 0.689749 0.463908 0.732163 0.038 Uiso 1 1 calc R . . . .
C123 C 0.9195(3) -0.08980(16) 0.88569(15) 0.0215(8) Uani 1 1 d . . . . .
C29 C 0.4121(3) 0.29118(17) 0.52733(14) 0.0232(9) Uani 1 1 d . . . . .
H29A H 0.408120 0.247363 0.523456 0.035 Uiso 1 1 calc GR . . . .
H29B H 0.454529 0.313792 0.496838 0.035 Uiso 1 1 calc GR . . . .
H29C H 0.336504 0.309575 0.532217 0.035 Uiso 1 1 calc GR . . . .
C116 C 0.4197(3) -0.10764(18) 0.60244(15) 0.0261(9) Uani 1 1 d . . . . .
H116 H 0.370629 -0.131977 0.589676 0.031 Uiso 1 1 calc R . . . .
C51 C 0.1196(3) 0.42311(16) 0.82775(14) 0.0220(8) Uani 1 1 d . . . . .
H51 H 0.078310 0.402333 0.857728 0.026 Uiso 1 1 calc R . . . .
C13 C 0.1801(3) 0.15980(16) 0.61772(13) 0.0144(7) Uani 1 1 d . . . . .
C5 C 0.0037(3) 0.17225(19) 0.82714(15) 0.0306(10) Uani 1 1 d . . . . .
H5A H 0.029570 0.129711 0.822973 0.046 Uiso 1 1 calc GR . . . .
H5B H -0.072151 0.171469 0.845586 0.046 Uiso 1 1 calc GR . . . .
H5C H 0.053658 0.190096 0.846242 0.046 Uiso 1 1 calc GR . . . .
C111 C 0.4181(3) -0.09464(18) 0.91167(15) 0.0275(9) Uani 1 1 d . . . . .
H11D H 0.407688 -0.114117 0.947266 0.041 Uiso 1 1 calc GR . . . .
H11E H 0.432768 -0.127002 0.889943 0.041 Uiso 1 1 calc GR . . . .
H11F H 0.350406 -0.070492 0.903910 0.041 Uiso 1 1 calc GR . . . .
C4 C 0.2153(3) 0.19927(16) 0.74846(14) 0.0200(8) Uani 1 1 d . . . . .
H4A H 0.216163 0.185217 0.784748 0.030 Uiso 1 1 calc GR . . . .
H4B H 0.267898 0.232949 0.736714 0.030 Uiso 1 1 calc GR . . . .
H4C H 0.237252 0.164424 0.729836 0.030 Uiso 1 1 calc GR . . . .
C16 C -0.1403(3) 0.14498(18) 0.63773(16) 0.0262(9) Uani 1 1 d . . . . .
H16 H -0.197381 0.126733 0.662707 0.031 Uiso 1 1 calc R . . . .
C85 C 0.9540(3) -0.13833(17) 0.70963(15) 0.0242(9) Uani 1 1 d . . . . .
H85 H 1.011838 -0.125552 0.725669 0.029 Uiso 1 1 calc R . . . .
C133 C 0.7456(4) -0.31705(19) 1.01049(15) 0.0311(10) Uani 1 1 d . . . . .
H133 H 0.698616 -0.338081 1.038548 0.037 Uiso 1 1 calc R . . . .
C61 C 0.5552(3) 0.40772(17) 0.75543(16) 0.0268(9) Uani 1 1 d . . . . .
H61 H 0.535916 0.407655 0.722558 0.032 Uiso 1 1 calc R . . . .
C79 C 0.7974(3) -0.32618(17) 0.72785(14) 0.0219(8) Uani 1 1 d . . . . .
H79 H 0.875351 -0.325754 0.716597 0.026 Uiso 1 1 calc R . . . .
C30 C 0.6798(3) 0.40477(19) 0.60963(19) 0.0378(11) Uani 1 1 d . . . . .
H30A H 0.708098 0.403191 0.642079 0.057 Uiso 1 1 calc GR . . . .
H30B H 0.637896 0.444095 0.602018 0.057 Uiso 1 1 calc GR . . . .
H30C H 0.742613 0.401963 0.582769 0.057 Uiso 1 1 calc GR . . . .
C89 C 0.6935(3) -0.19771(18) 0.63290(15) 0.0270(9) Uani 1 1 d . . . . .
H89A H 0.697936 -0.243166 0.635321 0.040 Uiso 1 1 calc GR . . . .
H89B H 0.706187 -0.178721 0.597211 0.040 Uiso 1 1 calc GR . . . .
H89C H 0.619442 -0.184734 0.648201 0.040 Uiso 1 1 calc GR . . . .
C125 C 1.0543(3) -0.0182(2) 0.83150(17) 0.0387(11) Uani 1 1 d . . . . .
H125 H 1.081247 0.003162 0.798906 0.046 Uiso 1 1 calc R . . . .
C50 C 0.2158(3) 0.45582(16) 0.83173(14) 0.0211(8) Uani 1 1 d . . . . .
C124 C 0.9614(3) -0.05614(19) 0.83742(15) 0.0278(9) Uani 1 1 d . . . . .
H124 H 0.925920 -0.059422 0.808825 0.033 Uiso 1 1 calc R . . . .
C73 C 0.2172(3) -0.2470(2) 0.92991(16) 0.0347(10) Uani 1 1 d . . . . .
H73A H 0.187971 -0.204094 0.929730 0.052 Uiso 1 1 calc GR . . . .
H73B H 0.219608 -0.267066 0.964918 0.052 Uiso 1 1 calc GR . . . .
H73C H 0.168468 -0.270107 0.913903 0.052 Uiso 1 1 calc GR . . . .
C44 C -0.0048(3) 0.37386(18) 0.52730(15) 0.0248(9) Uani 1 1 d . . . . .
H44A H -0.009670 0.348522 0.560921 0.037 Uiso 1 1 calc GR . . . .
H44B H -0.023712 0.348645 0.502853 0.037 Uiso 1 1 calc GR . . . .
H44C H -0.057179 0.409663 0.528466 0.037 Uiso 1 1 calc GR . . . .
C96 C 0.4190(3) -0.28774(19) 0.67960(15) 0.0294(10) Uani 1 1 d . . . . .
H96A H 0.445636 -0.246089 0.680022 0.044 Uiso 1 1 calc GR . . . .
H96B H 0.362500 -0.284792 0.656630 0.044 Uiso 1 1 calc GR . . . .
H96C H 0.481726 -0.314521 0.667912 0.044 Uiso 1 1 calc GR . . . .
C145 C -0.2393(4) 0.2579(2) 0.91820(16) 0.0400(11) Uani 1 1 d . . . . .
H145 H -0.306007 0.270700 0.904256 0.048 Uiso 1 1 calc R . . . .
C67 C 0.4697(4) 0.22122(18) 0.85055(15) 0.0281(9) Uani 1 1 d . . . . .
H67 H 0.527706 0.244646 0.829843 0.034 Uiso 1 1 calc R . . . .
C84 C 0.9318(3) -0.10377(17) 0.66293(15) 0.0249(9) Uani 1 1 d . . . . .
C134 C 0.7300(3) -0.25246(18) 0.99547(15) 0.0250(9) Uani 1 1 d . . . . .
H134 H 0.671654 -0.230445 1.013314 0.030 Uiso 1 1 calc R . . . .
C48 C 0.2424(3) 0.48635(16) 0.73866(14) 0.0183(8) Uani 1 1 d . . . . .
C141 C -0.0588(4) 0.2826(2) 0.93825(16) 0.0385(11) Uani 1 1 d . . . . .
H141 H -0.003980 0.312313 0.938196 0.046 Uiso 1 1 calc R . . . .
C54 C 0.2517(4) 0.45659(18) 0.88394(15) 0.0315(10) Uani 1 1 d . . . . .
H54A H 0.333116 0.458629 0.880499 0.047 Uiso 1 1 calc GR . . . .
H54B H 0.227431 0.418590 0.906722 0.047 Uiso 1 1 calc GR . . . .
H54C H 0.217392 0.493049 0.897925 0.047 Uiso 1 1 calc GR . . . .
C66 C 0.4922(4) 0.16054(19) 0.87491(17) 0.0394(12) Uani 1 1 d . . . . .
H66 H 0.565918 0.143341 0.870283 0.047 Uiso 1 1 calc R . . . .
C121 C 0.5371(4) -0.0937(2) 0.51412(16) 0.0419(12) Uani 1 1 d . . . . .
H12G H 0.543507 -0.053538 0.491706 0.063 Uiso 1 1 calc GR . . . .
H12H H 0.476189 -0.116686 0.506155 0.063 Uiso 1 1 calc GR . . . .
H12I H 0.607293 -0.117895 0.509211 0.063 Uiso 1 1 calc GR . . . .
C72 C 0.4597(4) -0.3047(2) 0.96626(15) 0.0336(10) Uani 1 1 d . . . . .
H72A H 0.499205 -0.344297 0.961653 0.050 Uiso 1 1 calc GR . . . .
H72B H 0.389724 -0.312819 0.989048 0.050 Uiso 1 1 calc GR . . . .
H72C H 0.506529 -0.278982 0.980952 0.050 Uiso 1 1 calc GR . . . .
C129 C 0.8005(3) -0.21971(17) 0.95389(14) 0.0207(8) Uani 1 1 d . . . . .
C97 C 0.0783(3) -0.3773(2) 0.7983(2) 0.0462(13) Uani 1 1 d . . . . .
H97A H 0.075729 -0.422700 0.801206 0.069 Uiso 1 1 calc GR . . . .
H97B H 0.041645 -0.357655 0.769471 0.069 Uiso 1 1 calc GR . . . .
H97C H 0.039634 -0.364002 0.829467 0.069 Uiso 1 1 calc GR . . . .
C94 C 0.2511(3) -0.32750(17) 0.74322(17) 0.0291(10) Uani 1 1 d . . . . .
H94 H 0.205895 -0.314540 0.717243 0.035 Uiso 1 1 calc R . . . .
C78 C 0.7439(3) -0.38370(17) 0.74021(15) 0.0240(9) Uani 1 1 d . . . . .
H78 H 0.785842 -0.421563 0.738365 0.029 Uiso 1 1 calc R . . . .
C65 C 0.4079(5) 0.1249(2) 0.90590(17) 0.0468(14) Uani 1 1 d . . . . .
H65 H 0.424866 0.084713 0.923037 0.056 Uiso 1 1 calc R . . . .
C63 C 0.2729(4) 0.21054(19) 0.88730(15) 0.0309(10) Uani 1 1 d . . . . .
H63 H 0.198476 0.226830 0.891434 0.037 Uiso 1 1 calc R . . . .
C112 C 0.7306(3) 0.00519(19) 0.97988(15) 0.0300(10) Uani 1 1 d . . . . .
H11G H 0.678856 -0.001575 1.011511 0.045 Uiso 1 1 calc GR . . . .
H11H H 0.758981 0.047407 0.974722 0.045 Uiso 1 1 calc GR . . . .
H11I H 0.793018 -0.025209 0.981786 0.045 Uiso 1 1 calc GR . . . .
C17 C -0.1693(3) 0.17629(17) 0.59164(17) 0.0258(9) Uani 1 1 d . . . . .
C20 C 0.1208(3) 0.22326(17) 0.51956(14) 0.0220(8) Uani 1 1 d . . . . .
H20A H 0.151208 0.261087 0.527057 0.033 Uiso 1 1 calc GR . . . .
H20B H 0.088641 0.232836 0.487787 0.033 Uiso 1 1 calc GR . . . .
H20C H 0.180618 0.191463 0.516266 0.033 Uiso 1 1 calc GR . . . .
C53 C -0.0197(3) 0.38302(19) 0.77857(16) 0.0295(9) Uani 1 1 d . . . . .
H53A H -0.084137 0.411573 0.774187 0.044 Uiso 1 1 calc GR . . . .
H53B H -0.035472 0.354054 0.810273 0.044 Uiso 1 1 calc GR . . . .
H53C H -0.005319 0.359528 0.750094 0.044 Uiso 1 1 calc GR . . . .
C58 C 0.6146(4) 0.41085(19) 0.85196(19) 0.0360(11) Uani 1 1 d . . . . .
H58 H 0.634045 0.412013 0.884633 0.043 Uiso 1 1 calc R . . . .
C59 C 0.6778(4) 0.4444(2) 0.80959(19) 0.0388(12) Uani 1 1 d . . . . .
H59 H 0.739011 0.468059 0.813256 0.047 Uiso 1 1 calc R . . . .
C131 C 0.9026(4) -0.31851(19) 0.94287(16) 0.0319(10) Uani 1 1 d . . . . .
H131 H 0.960721 -0.340712 0.925069 0.038 Uiso 1 1 calc R . . . .
C128 C 0.9759(3) -0.0839(2) 0.92754(16) 0.0330(10) Uani 1 1 d . . . . .
H128 H 0.951824 -0.106681 0.959946 0.040 Uiso 1 1 calc R . . . .
C21 C -0.2905(3) 0.1796(2) 0.58018(19) 0.0386(11) Uani 1 1 d . . . . .
H21A H -0.309818 0.222331 0.565556 0.058 Uiso 1 1 calc GR . . . .
H21B H -0.340806 0.167308 0.611620 0.058 Uiso 1 1 calc GR . . . .
H21C H -0.298201 0.151384 0.556076 0.058 Uiso 1 1 calc GR . . . .
C64 C 0.2982(5) 0.1497(2) 0.91112(17) 0.0455(13) Uani 1 1 d . . . . .
H64 H 0.240199 0.125261 0.930875 0.055 Uiso 1 1 calc R . . . .
C132 C 0.8315(4) -0.35064(19) 0.98372(16) 0.0346(10) Uani 1 1 d . . . . .
H132 H 0.841049 -0.394316 0.993177 0.042 Uiso 1 1 calc R . . . .
C135 C 0.1548(4) 0.6507(2) 0.58891(17) 0.0380(11) Uani 1 1 d . . . . .
H135 H 0.152558 0.607098 0.589196 0.046 Uiso 1 1 calc R . . . .
C88 C 1.0002(4) -0.04632(19) 0.63791(18) 0.0401(11) Uani 1 1 d . . . . .
H88A H 1.040415 -0.054082 0.605230 0.060 Uiso 1 1 calc GR . . . .
H88B H 1.053845 -0.038564 0.660014 0.060 Uiso 1 1 calc GR . . . .
H88C H 0.949811 -0.009861 0.632609 0.060 Uiso 1 1 calc GR . . . .
C130 C 0.8882(3) -0.25394(18) 0.92831(15) 0.0257(9) Uani 1 1 d . . . . .
H130 H 0.937478 -0.232891 0.901124 0.031 Uiso 1 1 calc R . . . .
C139 C 0.0677(4) 0.7459(2) 0.61376(19) 0.0424(12) Uani 1 1 d . . . . .
H139 H 0.006982 0.766706 0.631160 0.051 Uiso 1 1 calc R . . . .
C137 C 0.2500(4) 0.7483(3) 0.56251(19) 0.0495(13) Uani 1 1 d . . . . .
H137 H 0.312756 0.770860 0.545189 0.059 Uiso 1 1 calc R . . . .
C136 C 0.2466(4) 0.6833(2) 0.56332(19) 0.0459(13) Uani 1 1 d . . . . .
H136 H 0.307254 0.661902 0.546364 0.055 Uiso 1 1 calc R . . . .
C138 C 0.1592(4) 0.7793(2) 0.58766(19) 0.0471(13) Uani 1 1 d . . . . .
H138 H 0.160132 0.822999 0.586905 0.056 Uiso 1 1 calc R . . . .
C140 C 0.0660(4) 0.6815(2) 0.61409(18) 0.0399(11) Uani 1 1 d . . . . .
H140 H 0.003788 0.658729 0.631672 0.048 Uiso 1 1 calc R . . . .
C126 C 1.1085(4) -0.0115(3) 0.87366(19) 0.0517(14) Uani 1 1 d . . . . .
H126 H 1.170794 0.014430 0.869783 0.062 Uiso 1 1 calc R . . . .
C127 C 1.0671(4) -0.0444(2) 0.92118(18) 0.0473(13) Uani 1 1 d . . . . .
H127 H 1.101561 -0.039962 0.949823 0.057 Uiso 1 1 calc R . . . .

loop_
_atom_site_aniso_label
_atom_site_aniso_U_11
_atom_site_aniso_U_22
_atom_site_aniso_U_33
_atom_site_aniso_U_23
_atom_site_aniso_U_13
_atom_site_aniso_U_12
Au1 0.01716(8) 0.01251(7) 0.01964(8) -0.00254(6) -0.00780(6) 0.00249(6)
Au2 0.01737(8) 0.01332(7) 0.01839(8) -0.00188(6) -0.00534(6) 0.00071(6)
P4 0.0144(5) 0.0131(4) 0.0139(5) -0.0021(4) -0.0016(4) 0.0012(4)
P1 0.0109(4) 0.0119(4) 0.0163(5) -0.0017(4) -0.0030(4) 0.0019(3)
P2 0.0108(4) 0.0127(4) 0.0149(5) -0.0019(4) -0.0021(4) 0.0011(3)
P3 0.0144(5) 0.0128(4) 0.0150(5) -0.0023(4) -0.0014(4) 0.0017(4)
N5 0.0182(16) 0.0166(15) 0.0185(17) -0.0024(13) -0.0018(13) -0.0009(13)
N3 0.0231(17) 0.0206(16) 0.0246(18) -0.0015(14) -0.0115(15) -0.0008(14)
N1 0.0172(16) 0.0128(14) 0.0183(17) -0.0044(13) -0.0039(13) 0.0008(12)
N4 0.0276(18) 0.0199(16) 0.0221(18) -0.0016(14) -0.0025(15) 0.0077(14)
N6 0.0185(16) 0.0148(15) 0.0153(16) -0.0005(12) -0.0009(13) -0.0015(12)
N2 0.0096(15) 0.0198(15) 0.0171(16) -0.0047(13) -0.0004(12) -0.0011(12)
C9 0.0121(17) 0.0160(17) 0.0122(18) 0.0008(14) -0.0019(14) -0.0007(14)
N7 0.0267(18) 0.0203(16) 0.0178(17) 0.0023(14) -0.0080(14) -0.0022(14)
C101 0.021(2) 0.0193(19) 0.018(2) 0.0006(16) -0.0033(16) 0.0034(16)
C99 0.0134(17) 0.0108(16) 0.0154(19) -0.0017(14) 0.0014(15) 0.0000(14)
C39 0.0199(19) 0.0165(18) 0.017(2) 0.0008(15) -0.0033(16) 0.0030(15)
C76 0.0215(19) 0.0168(18) 0.0167(19) -0.0029(15) -0.0055(16) 0.0010(15)
C75 0.0211(19) 0.0172(18) 0.0114(18) -0.0019(15) -0.0053(15) 0.0040(15)
C32 0.0112(17) 0.0113(16) 0.0197(19) -0.0016(15) 0.0001(15) -0.0004(14)
C104 0.0150(18) 0.0145(17) 0.0169(19) 0.0002(15) 0.0003(15) 0.0008(14)
C35 0.0167(19) 0.024(2) 0.028(2) -0.0021(17) -0.0052(17) 0.0127(16)
C68 0.0152(18) 0.0143(17) 0.019(2) -0.0054(15) -0.0035(15) -0.0020(14)
C100 0.0161(18) 0.0135(17) 0.0144(19) 0.0013(15) 0.0035(15) -0.0013(14)
C12 0.0208(19) 0.0138(17) 0.0145(19) -0.0010(15) -0.0022(15) -0.0036(15)
C38 0.0203(19) 0.0142(17) 0.0141(19) 0.0012(15) -0.0056(15) 0.0048(15)
C11 0.025(2) 0.0138(17) 0.0146(19) -0.0021(15) -0.0008(16) 0.0065(15)
C24 0.0102(17) 0.0162(18) 0.020(2) -0.0045(15) -0.0018(15) 0.0047(14)
C3 0.021(2) 0.0184(18) 0.019(2) -0.0052(16) 0.0025(16) -0.0056(16)
C36 0.0170(19) 0.0228(19) 0.018(2) -0.0008(16) -0.0050(16) 0.0041(16)
C8 0.0152(18) 0.0129(17) 0.0087(17) -0.0002(14) -0.0016(14) 0.0014(14)
C81 0.0171(19) 0.0167(18) 0.020(2) -0.0053(16) 0.0042(16) 0.0062(15)
N8 0.0363(19) 0.0195(16) 0.0186(18) -0.0039(14) -0.0073(15) 0.0008(14)
C23 0.0104(17) 0.0133(17) 0.021(2) -0.0019(15) -0.0013(15) 0.0016(14)
C92 0.030(2) 0.0137(19) 0.036(3) -0.0054(18) 0.0052(19) -0.0013(17)
C25 0.0157(19) 0.0176(19) 0.026(2) -0.0005(16) -0.0091(16) 0.0033(15)
C74 0.017(2) 0.036(2) 0.028(2) -0.0040(19) -0.0001(17) 0.0069(17)
C40 0.0203(19) 0.0182(19) 0.019(2) 0.0048(16) 0.0033(16) 0.0022(15)
C91 0.028(2) 0.0108(17) 0.028(2) -0.0058(16) -0.0031(18) 0.0000(16)
C33 0.0180(19) 0.0177(18) 0.0162(19) -0.0007(15) 0.0013(15) -0.0010(15)
C82 0.0203(19) 0.0192(19) 0.0146(19) -0.0020(15) 0.0041(16) 0.0075(16)
C109 0.027(2) 0.0180(19) 0.018(2) -0.0046(16) 0.0019(17) 0.0032(16)
C31 0.0189(19) 0.0202(19) 0.023(2) -0.0006(16) -0.0059(16) 0.0015(16)
C86 0.0140(18) 0.024(2) 0.021(2) -0.0106(17) 0.0015(16) 0.0083(16)
C10 0.0130(18) 0.0195(18) 0.0126(18) -0.0002(15) -0.0013(15) 0.0024(15)
C102 0.0170(19) 0.0203(19) 0.027(2) -0.0006(17) -0.0019(17) 0.0072(16)
C103 0.027(2) 0.0199(19) 0.019(2) -0.0075(16) -0.0001(17) 0.0034(16)
C56 0.026(2) 0.0145(18) 0.030(2) -0.0058(17) -0.0144(18) 0.0057(16)
C55 0.025(2) 0.024(2) 0.025(2) -0.0033(17) -0.0055(18) -0.0027(17)
C119 0.022(2) 0.0171(18) 0.0143(19) 0.0026(15) -0.0050(16) 0.0092(15)
C80 0.0186(19) 0.0182(18) 0.0138(19) -0.0040(15) -0.0034(15) 0.0039(15)
C46 0.023(2) 0.022(2) 0.021(2) 0.0031(17) -0.0009(17) -0.0042(16)
C69 0.023(2) 0.0206(19) 0.017(2) -0.0032(16) 0.0010(16) -0.0051(16)
C22 0.033(2) 0.028(2) 0.024(2) -0.0080(18) 0.0074(18) -0.0139(18)
C27 0.0125(18) 0.0160(18) 0.029(2) 0.0010(16) 0.0033(16) 0.0031(15)
C77 0.029(2) 0.0138(18) 0.027(2) -0.0032(16) -0.0042(18) 0.0016(16)
C114 0.0187(19) 0.0186(18) 0.0113(18) 0.0033(15) -0.0004(15) 0.0067(15)
C115 0.019(2) 0.0212(19) 0.023(2) -0.0018(16) -0.0060(17) 0.0053(16)
C43 0.0171(18) 0.0153(17) 0.017(2) 0.0047(15) -0.0073(16) 0.0009(15)
C144 0.034(3) 0.051(3) 0.028(2) -0.015(2) -0.001(2) -0.007(2)
C98 0.035(2) 0.022(2) 0.027(2) 0.0014(17) -0.0027(19) -0.0092(18)
C1 0.0134(18) 0.0138(17) 0.0160(19) -0.0054(15) -0.0019(15) -0.0009(14)
C28 0.0092(17) 0.0182(18) 0.019(2) -0.0006(15) 0.0014(15) 0.0063(14)
C105 0.0211(19) 0.0128(17) 0.020(2) -0.0077(15) -0.0011(16) 0.0043(15)
C107 0.023(2) 0.0152(18) 0.031(2) -0.0045(17) -0.0062(18) -0.0005(16)
C42 0.030(2) 0.0169(18) 0.017(2) 0.0010(16) -0.0091(17) 0.0054(16)
C41 0.028(2) 0.0202(19) 0.0113(19) 0.0019(15) -0.0009(16) 0.0072(17)
C71 0.021(2) 0.0210(19) 0.023(2) -0.0004(16) -0.0079(17) -0.0025(16)
C52 0.022(2) 0.0126(17) 0.023(2) -0.0055(16) 0.0009(16) 0.0044(15)
C70 0.026(2) 0.023(2) 0.019(2) -0.0021(16) -0.0023(17) -0.0074(17)
C120 0.025(2) 0.0191(19) 0.021(2) 0.0022(16) 0.0004(17) -0.0017(16)
C47 0.0182(19) 0.0131(17) 0.0164(19) -0.0039(15) -0.0018(15) 0.0071(14)
C34 0.021(2) 0.0215(19) 0.023(2) -0.0071(17) -0.0011(17) 0.0085(16)
C118 0.022(2) 0.027(2) 0.017(2) 0.0042(17) 0.0027(16) 0.0071(17)
C26 0.0115(18) 0.0161(18) 0.039(2) -0.0026(17) -0.0005(17) 0.0023(15)
C106 0.020(2) 0.0128(17) 0.025(2) -0.0050(16) -0.0008(17) 0.0041(15)
C49 0.024(2) 0.0173(18) 0.024(2) -0.0057(16) -0.0055(17) 0.0026(16)
C113 0.029(2) 0.020(2) 0.028(2) -0.0010(17) -0.0012(18) -0.0057(17)
C143 0.045(3) 0.037(2) 0.023(2) -0.006(2) -0.004(2) 0.003(2)
C2 0.020(2) 0.0197(19) 0.017(2) -0.0040(16) 0.0032(16) -0.0056(16)
C146 0.053(3) 0.039(3) 0.030(3) 0.001(2) 0.002(2) 0.004(2)
C117 0.036(2) 0.028(2) 0.017(2) -0.0035(17) -0.0052(19) 0.0093(19)
C37 0.0135(18) 0.0124(17) 0.019(2) -0.0028(15) -0.0003(15) -0.0007(14)
C14 0.0158(18) 0.0145(17) 0.022(2) -0.0099(15) 0.0000(16) -0.0022(14)
C6 0.019(2) 0.042(2) 0.024(2) -0.0042(19) 0.0043(17) -0.0035(18)
C19 0.0161(19) 0.0124(17) 0.025(2) -0.0089(16) -0.0023(16) 0.0019(14)
C110 0.022(2) 0.0165(18) 0.018(2) -0.0082(16) -0.0016(16) 0.0009(15)
C83 0.026(2) 0.0195(19) 0.023(2) -0.0006(17) 0.0040(17) 0.0062(17)
C95 0.024(2) 0.0156(18) 0.027(2) -0.0095(16) -0.0107(17) 0.0035(16)
C142 0.032(2) 0.049(3) 0.021(2) -0.007(2) -0.0014(19) 0.000(2)
C87 0.019(2) 0.028(2) 0.028(2) -0.0058(18) -0.0050(17) 0.0034(17)
C122 0.025(2) 0.035(2) 0.025(2) -0.0040(19) -0.0124(18) -0.0041(18)
C15 0.020(2) 0.0200(19) 0.026(2) -0.0110(17) 0.0027(17) -0.0041(16)
C57 0.032(2) 0.027(2) 0.035(3) -0.0077(19) -0.015(2) 0.0040(18)
C18 0.022(2) 0.0187(19) 0.034(2) -0.0101(17) -0.0109(18) 0.0026(16)
C45 0.033(2) 0.042(3) 0.027(2) -0.010(2) -0.0012(19) 0.012(2)
C90 0.023(2) 0.0110(17) 0.025(2) -0.0080(16) -0.0047(17) -0.0005(15)
C108 0.027(2) 0.0201(19) 0.024(2) -0.0102(17) -0.0049(17) 0.0033(17)
C93 0.022(2) 0.0116(18) 0.055(3) -0.0091(19) -0.005(2) 0.0032(16)
C7 0.0111(18) 0.037(2) 0.027(2) 0.0015(18) -0.0024(16) 0.0035(17)
C62 0.038(2) 0.021(2) 0.017(2) -0.0069(17) -0.0124(18) 0.0028(18)
C60 0.029(2) 0.024(2) 0.043(3) -0.005(2) -0.008(2) 0.0015(18)
C123 0.024(2) 0.0171(18) 0.023(2) 0.0001(16) -0.0081(17) 0.0004(16)
C29 0.024(2) 0.0198(19) 0.023(2) 0.0024(16) 0.0005(17) 0.0001(16)
C116 0.027(2) 0.032(2) 0.022(2) -0.0068(18) -0.0108(18) 0.0074(18)
C51 0.030(2) 0.0166(18) 0.018(2) -0.0026(16) 0.0010(17) 0.0062(16)
C13 0.0161(18) 0.0178(18) 0.0087(18) -0.0017(14) 0.0010(14) -0.0026(14)
C5 0.034(2) 0.036(2) 0.020(2) 0.0012(18) -0.0014(18) -0.0054(19)
C111 0.032(2) 0.029(2) 0.021(2) -0.0038(18) -0.0003(18) -0.0043(18)
C4 0.0183(19) 0.0175(18) 0.024(2) 0.0022(16) -0.0068(16) 0.0010(15)
C16 0.018(2) 0.025(2) 0.036(3) -0.0164(19) 0.0105(18) -0.0069(16)
C85 0.019(2) 0.025(2) 0.030(2) -0.0103(18) 0.0009(17) 0.0002(16)
C133 0.045(3) 0.027(2) 0.019(2) 0.0060(18) -0.006(2) -0.009(2)
C61 0.029(2) 0.020(2) 0.033(2) -0.0050(18) -0.0128(19) 0.0034(17)
C79 0.0182(19) 0.024(2) 0.022(2) -0.0034(17) -0.0009(16) 0.0071(16)
C30 0.027(2) 0.028(2) 0.057(3) 0.004(2) -0.010(2) -0.0083(19)
C89 0.032(2) 0.029(2) 0.018(2) 0.0022(17) -0.0051(18) 0.0005(18)
C125 0.030(2) 0.054(3) 0.030(3) 0.005(2) -0.006(2) -0.014(2)
C50 0.032(2) 0.0115(17) 0.021(2) -0.0039(16) -0.0076(17) 0.0087(16)
C124 0.022(2) 0.039(2) 0.024(2) 0.0018(19) -0.0090(17) -0.0068(18)
C73 0.032(2) 0.046(3) 0.022(2) -0.003(2) 0.0062(19) 0.001(2)
C44 0.025(2) 0.027(2) 0.024(2) -0.0046(17) -0.0085(17) -0.0010(17)
C96 0.036(2) 0.032(2) 0.025(2) -0.0103(19) -0.0152(19) 0.0064(19)
C145 0.042(3) 0.057(3) 0.023(2) -0.010(2) -0.008(2) 0.010(2)
C67 0.041(2) 0.022(2) 0.024(2) -0.0090(17) -0.0132(19) 0.0074(18)
C84 0.029(2) 0.0184(19) 0.024(2) -0.0060(17) 0.0073(18) 0.0015(17)
C134 0.032(2) 0.026(2) 0.019(2) -0.0037(17) -0.0082(18) -0.0025(18)
C48 0.0206(19) 0.0123(17) 0.021(2) -0.0025(15) -0.0017(16) 0.0038(15)
C141 0.044(3) 0.041(3) 0.027(2) -0.004(2) 0.007(2) -0.012(2)
C54 0.050(3) 0.021(2) 0.025(2) -0.0002(18) -0.015(2) 0.0024(19)
C66 0.066(3) 0.026(2) 0.031(3) -0.013(2) -0.022(2) 0.018(2)
C121 0.056(3) 0.051(3) 0.018(2) -0.012(2) 0.001(2) 0.007(2)
C72 0.035(2) 0.045(3) 0.018(2) 0.0049(19) -0.0005(19) -0.008(2)
C129 0.027(2) 0.0188(19) 0.019(2) -0.0015(16) -0.0152(17) -0.0019(16)
C97 0.024(2) 0.026(2) 0.088(4) -0.006(2) -0.010(2) 0.0031(19)
C94 0.028(2) 0.017(2) 0.048(3) -0.0105(19) -0.022(2) 0.0066(17)
C78 0.027(2) 0.0180(19) 0.025(2) -0.0021(17) -0.0008(18) 0.0081(17)
C65 0.104(4) 0.015(2) 0.025(3) -0.0065(19) -0.024(3) 0.012(3)
C63 0.048(3) 0.030(2) 0.017(2) -0.0078(18) -0.007(2) -0.003(2)
C112 0.032(2) 0.035(2) 0.026(2) -0.0065(19) -0.0113(19) -0.0028(19)
C17 0.0149(19) 0.020(2) 0.047(3) -0.0212(19) -0.0033(19) -0.0011(16)
C20 0.023(2) 0.0226(19) 0.023(2) -0.0047(17) -0.0096(17) -0.0009(16)
C53 0.032(2) 0.030(2) 0.025(2) -0.0067(18) 0.0045(18) -0.0079(18)
C58 0.037(3) 0.032(2) 0.047(3) -0.014(2) -0.024(2) 0.007(2)
C59 0.032(2) 0.028(2) 0.064(3) -0.013(2) -0.024(2) -0.003(2)
C131 0.041(3) 0.029(2) 0.027(2) -0.0063(19) -0.010(2) 0.009(2)
C128 0.031(2) 0.041(3) 0.027(2) 0.008(2) -0.0148(19) -0.011(2)
C21 0.016(2) 0.037(2) 0.067(3) -0.022(2) -0.004(2) -0.0006(18)
C64 0.089(4) 0.029(2) 0.019(2) -0.006(2) -0.006(2) -0.014(3)
C132 0.054(3) 0.020(2) 0.030(3) 0.0018(19) -0.013(2) 0.002(2)
C135 0.043(3) 0.036(2) 0.040(3) -0.017(2) -0.012(2) 0.008(2)
C88 0.051(3) 0.026(2) 0.041(3) -0.007(2) 0.007(2) -0.014(2)
C130 0.029(2) 0.028(2) 0.020(2) -0.0012(17) -0.0043(18) -0.0031(18)
C139 0.035(3) 0.050(3) 0.048(3) -0.029(3) -0.010(2) 0.013(2)
C137 0.039(3) 0.068(4) 0.045(3) -0.011(3) -0.007(2) -0.019(3)
C136 0.033(3) 0.067(4) 0.043(3) -0.030(3) -0.006(2) 0.014(3)
C138 0.059(3) 0.039(3) 0.051(3) -0.016(2) -0.027(3) 0.006(3)
C140 0.038(3) 0.047(3) 0.038(3) -0.015(2) -0.006(2) -0.002(2)
C126 0.038(3) 0.075(4) 0.042(3) 0.007(3) -0.014(2) -0.032(3)
C127 0.037(3) 0.077(4) 0.029(3) 0.004(2) -0.015(2) -0.021(3)

loop_
_atom_type_symbol
_atom_type_description
_atom_type_scat_dispersion_real
_atom_type_scat_dispersion_imag
_atom_type_scat_source
C C 0.0033 0.0016 'International Tables Vol C Tables 4.2.6.8 and 6.1.1.4'
H H 0.0000 0.0000 'International Tables Vol C Tables 4.2.6.8 and 6.1.1.4'
Au Au -2.0133 8.8022 'International Tables Vol C Tables 4.2.6.8 and 6.1.1.4'
N N 0.0061 0.0033 'International Tables Vol C Tables 4.2.6.8 and 6.1.1.4'
P P 0.1023 0.0942 'International Tables Vol C Tables 4.2.6.8 and 6.1.1.4'

loop_
_geom_angle_atom_site_label_1
_geom_angle_atom_site_label_2
_geom_angle_atom_site_label_3
_geom_angle
_geom_angle_site_symmetry_1
_geom_angle_site_symmetry_3
_geom_angle_publ_flag
N3 Au1 P1 174.58(9) . . ?
N7 Au2 P3 173.80(9) . . ?
C75 P4 P3 110.76(12) . . ?
C68 P4 P3 107.46(11) . . ?
C68 P4 C75 98.59(15) . . ?
P2 P1 Au1 114.25(4) . . ?
C32 P1 Au1 111.54(11) . . ?
C32 P1 P2 95.14(11) . . ?
C8 P2 P1 113.41(11) . . ?
C1 P2 P1 107.64(11) . . ?
C1 P2 C8 98.61(15) . . ?
P4 P3 Au2 113.14(4) . . ?
C99 P3 Au2 110.29(11) . . ?
C99 P3 P4 96.48(11) . . ?
C68 N5 C74 125.6(3) . . ?
C68 N5 C69 110.5(3) . . ?
C69 N5 C74 123.9(3) . . ?
N4 N3 Au1 117.0(2) . . ?
C56 N3 Au1 124.4(3) . . ?
C56 N3 N4 115.2(3) . . ?
C3 N1 C4 124.6(3) . . ?
C1 N1 C3 110.6(3) . . ?
C1 N1 C4 124.7(3) . . ?
N3 N4 H4 120.2 . . ?
C62 N4 N3 119.6(3) . . ?
C62 N4 H4 120.2 . . ?
C68 N6 C71 125.1(3) . . ?
C68 N6 C70 110.1(3) . . ?
C70 N6 C71 124.8(3) . . ?
C1 N2 C2 111.1(3) . . ?
C1 N2 C7 124.8(3) . . ?
C2 N2 C7 124.1(3) . . ?
C8 C9 C23 124.3(3) . . ?
C10 C9 C8 118.9(3) . . ?
C10 C9 C23 116.6(3) . . ?
N8 N7 Au2 119.5(2) . . ?
C123 N7 Au2 123.8(2) . . ?
C123 N7 N8 114.9(3) . . ?
C100 C101 H101 119.4 . . ?
C102 C101 H101 119.4 . . ?
C102 C101 C100 121.3(3) . . ?
C104 C99 P3 122.6(2) . . ?
C104 C99 C100 117.6(3) . . ?
C100 C99 P3 119.4(2) . . ?
C38 C39 C46 122.6(3) . . ?
C40 C39 C38 119.4(3) . . ?
C40 C39 C46 118.0(3) . . ?
C75 C76 C90 124.3(3) . . ?
C77 C76 C75 119.8(3) . . ?
C77 C76 C90 115.8(3) . . ?
C76 C75 P4 115.4(3) . . ?
C80 C75 P4 125.9(3) . . ?
C80 C75 C76 118.7(3) . . ?
C33 C32 P1 123.7(3) . . ?
C33 C32 C37 118.5(3) . . ?
C37 C32 P1 117.6(2) . . ?
C99 C104 C105 127.1(3) . . ?
C103 C104 C99 119.8(3) . . ?
C103 C104 C105 113.0(3) . . ?
C36 C35 H35 120.4 . . ?
C34 C35 H35 120.4 . . ?
C34 C35 C36 119.3(3) . . ?
N5 C68 P4 121.6(2) . . ?
N6 C68 P4 132.8(3) . . ?
N6 C68 N5 105.6(3) . . ?
C101 C100 C99 120.3(3) . . ?
C101 C100 C114 114.3(3) . . ?
C99 C100 C114 124.9(3) . . ?
C11 C12 H12 119.3 . . ?
C13 C12 H12 119.3 . . ?
C13 C12 C11 121.4(3) . . ?
C39 C38 C43 118.3(3) . . ?
C39 C38 C37 119.2(3) . . ?
C43 C38 C37 122.0(3) . . ?
C12 C11 H11 120.6 . . ?
C10 C11 C12 118.9(3) . . ?
C10 C11 H11 120.6 . . ?
C23 C24 C25 119.2(3) . . ?
C23 C24 C31 123.1(3) . . ?
C25 C24 C31 117.7(3) . . ?
N1 C3 C5 123.5(3) . . ?
C2 C3 N1 106.5(3) . . ?
C2 C3 C5 130.0(3) . . ?
C35 C36 H36 119.3 . . ?
C35 C36 C37 121.3(3) . . ?
C37 C36 H36 119.3 . . ?
C9 C8 P2 127.9(2) . . ?
C9 C8 C13 118.3(3) . . ?
C13 C8 P2 113.7(2) . . ?
C82 C81 C80 119.0(3) . . ?
C86 C81 C82 118.6(3) . . ?
C86 C81 C80 122.0(3) . . ?
N7 N8 H8 120.5 . . ?
C129 N8 N7 118.9(3) . . ?
C129 N8 H8 120.5 . . ?
C24 C23 C9 121.9(3) . . ?
C24 C23 C28 119.5(3) . . ?
C28 C23 C9 118.4(3) . . ?
C91 C92 H92 119.0 . . ?
C93 C92 H92 119.0 . . ?
C93 C92 C91 122.1(4) . . ?
C24 C25 H25 119.1 . . ?
C26 C25 C24 121.8(3) . . ?
C26 C25 H25 119.1 . . ?
N5 C74 H74A 109.5 . . ?
N5 C74 H74B 109.5 . . ?
N5 C74 H74C 109.5 . . ?
H74A C74 H74B 109.5 . . ?
H74A C74 H74C 109.5 . . ?
H74B C74 H74C 109.5 . . ?
C39 C40 H40 118.7 . . ?
C41 C40 C39 122.6(3) . . ?
C41 C40 H40 118.7 . . ?
C92 C91 C98 117.3(4) . . ?
C90 C91 C92 119.2(3) . . ?
C90 C91 C98 123.2(3) . . ?
C32 C33 C47 126.7(3) . . ?
C34 C33 C32 119.1(3) . . ?
C34 C33 C47 114.2(3) . . ?
C81 C82 C89 120.5(3) . . ?
C83 C82 C81 119.6(3) . . ?
C83 C82 C89 119.9(3) . . ?
C110 C109 H109 119.1 . . ?
C110 C109 C108 121.8(3) . . ?
C108 C109 H109 119.1 . . ?
C24 C31 H31A 109.5 . . ?
C24 C31 H31B 109.5 . . ?
C24 C31 H31C 109.5 . . ?
H31A C31 H31B 109.5 . . ?
H31A C31 H31C 109.5 . . ?
H31B C31 H31C 109.5 . . ?
C81 C86 C87 122.8(3) . . ?
C85 C86 C81 119.2(3) . . ?
C85 C86 C87 118.1(3) . . ?
C9 C10 H10 118.9 . . ?
C11 C10 C9 122.2(3) . . ?
C11 C10 H10 118.9 . . ?
C101 C102 H102 120.4 . . ?
C103 C102 C101 119.2(3) . . ?
C103 C102 H102 120.4 . . ?
C104 C103 H103 119.3 . . ?
C102 C103 C104 121.3(3) . . ?
C102 C103 H103 119.3 . . ?
N3 C56 C57 123.5(4) . . ?
N3 C56 C61 119.2(3) . . ?
C61 C56 C57 117.3(3) . . ?
H55A C55 H55B 109.5 . . ?
H55A C55 H55C 109.5 . . ?
H55B C55 H55C 109.5 . . ?
C48 C55 H55A 109.5 . . ?
C48 C55 H55B 109.5 . . ?
C48 C55 H55C 109.5 . . ?
C114 C119 C120 121.8(3) . . ?
C118 C119 C114 119.9(3) . . ?
C118 C119 C120 118.3(3) . . ?
C75 C80 C81 125.6(3) . . ?
C79 C80 C75 119.0(3) . . ?
C79 C80 C81 115.2(3) . . ?
C39 C46 H46A 109.5 . . ?
C39 C46 H46B 109.5 . . ?
C39 C46 H46C 109.5 . . ?
H46A C46 H46B 109.5 . . ?
H46A C46 H46C 109.5 . . ?
H46B C46 H46C 109.5 . . ?
N5 C69 C73 122.2(3) . . ?
C70 C69 N5 106.9(3) . . ?
C70 C69 C73 130.9(4) . . ?
H22A C22 H22B 109.5 . . ?
H22A C22 H22C 109.5 . . ?
H22B C22 H22C 109.5 . . ?
C15 C22 H22A 109.5 . . ?
C15 C22 H22B 109.5 . . ?
C15 C22 H22C 109.5 . . ?
C28 C27 H27 118.8 . . ?
C26 C27 H27 118.8 . . ?
C26 C27 C28 122.3(3) . . ?
C76 C77 H77 119.5 . . ?
C78 C77 C76 121.0(3) . . ?
C78 C77 H77 119.5 . . ?
C119 C114 C100 118.9(3) . . ?
C119 C114 C115 118.5(3) . . ?
C115 C114 C100 121.5(3) . . ?
C114 C115 C122 122.7(3) . . ?
C116 C115 C114 119.3(3) . . ?
C116 C115 C122 117.9(3) . . ?
C38 C43 C44 121.7(3) . . ?
C42 C43 C38 119.4(3) . . ?
C42 C43 C44 118.9(3) . . ?
C143 C144 H144 120.2 . . ?
C145 C144 H144 120.2 . . ?
C145 C144 C143 119.7(4) . . ?
C91 C98 H98A 109.5 . . ?
C91 C98 H98B 109.5 . . ?
C91 C98 H98C 109.5 . . ?
H98A C98 H98B 109.5 . . ?
H98A C98 H98C 109.5 . . ?
H98B C98 H98C 109.5 . . ?
N1 C1 P2 132.2(3) . . ?
N1 C1 N2 105.6(3) . . ?
N2 C1 P2 122.3(2) . . ?
C23 C28 C29 121.1(3) . . ?
C27 C28 C23 118.8(3) . . ?
C27 C28 C29 120.1(3) . . ?
C106 C105 C104 119.5(3) . . ?
C106 C105 C110 119.7(3) . . ?
C110 C105 C104 120.0(3) . . ?
C106 C107 H107 118.8 . . ?
C108 C107 H107 118.8 . . ?
C108 C107 C106 122.4(3) . . ?
C43 C42 H42 118.6 . . ?
C41 C42 C43 122.7(3) . . ?
C41 C42 H42 118.6 . . ?
C40 C41 C45 120.6(4) . . ?
C42 C41 C40 117.5(3) . . ?
C42 C41 C45 121.8(3) . . ?
N6 C71 H71A 109.5 . . ?
N6 C71 H71B 109.5 . . ?
N6 C71 H71C 109.5 . . ?
H71A C71 H71B 109.5 . . ?
H71A C71 H71C 109.5 . . ?
H71B C71 H71C 109.5 . . ?
C47 C52 C53 121.3(3) . . ?
C51 C52 C47 119.1(3) . . ?
C51 C52 C53 119.6(3) . . ?
N6 C70 C72 123.3(3) . . ?
C69 C70 N6 106.9(3) . . ?
C69 C70 C72 129.8(4) . . ?
C119 C120 H12A 109.5 . . ?
C119 C120 H12B 109.5 . . ?
C119 C120 H12C 109.5 . . ?
H12A C120 H12B 109.5 . . ?
H12A C120 H12C 109.5 . . ?
H12B C120 H12C 109.5 . . ?
C52 C47 C33 120.6(3) . . ?
C52 C47 C48 119.5(3) . . ?
C48 C47 C33 119.4(3) . . ?
C35 C34 C33 121.7(3) . . ?
C35 C34 H34 119.2 . . ?
C33 C34 H34 119.2 . . ?
C119 C118 H118 118.9 . . ?
C119 C118 C117 122.2(4) . . ?
C117 C118 H118 118.9 . . ?
C25 C26 C30 121.7(4) . . ?
C27 C26 C25 118.0(3) . . ?
C27 C26 C30 120.3(4) . . ?
C105 C106 C113 120.9(3) . . ?
C107 C106 C105 119.2(3) . . ?
C107 C106 C113 119.9(3) . . ?
C50 C49 H49 118.5 . . ?
C50 C49 C48 122.9(3) . . ?
C48 C49 H49 118.5 . . ?
C106 C113 H11A 109.5 . . ?
C106 C113 H11B 109.5 . . ?
C106 C113 H11C 109.5 . . ?
H11A C113 H11B 109.5 . . ?
H11A C113 H11C 109.5 . . ?
H11B C113 H11C 109.5 . . ?
C144 C143 H143 120.1 . . ?
C142 C143 C144 119.9(4) . . ?
C142 C143 H143 120.1 . . ?
N2 C2 C6 123.6(3) . . ?
C3 C2 N2 106.2(3) . . ?
C3 C2 C6 130.2(3) . . ?
C145 C146 H146 120.0 . . ?
C145 C146 C141 120.0(4) . . ?
C141 C146 H146 120.0 . . ?
C118 C117 C121 120.7(4) . . ?
C116 C117 C118 117.6(4) . . ?
C116 C117 C121 121.8(4) . . ?
C32 C37 C38 124.6(3) . . ?
C36 C37 C32 119.2(3) . . ?
C36 C37 C38 116.1(3) . . ?
C19 C14 C13 117.3(3) . . ?
C15 C14 C19 120.2(3) . . ?
C15 C14 C13 122.0(3) . . ?
C2 C6 H6A 109.5 . . ?
C2 C6 H6B 109.5 . . ?
C2 C6 H6C 109.5 . . ?
H6A C6 H6B 109.5 . . ?
H6A C6 H6C 109.5 . . ?
H6B C6 H6C 109.5 . . ?
C14 C19 C20 121.7(3) . . ?
C18 C19 C14 118.3(3) . . ?
C18 C19 C20 119.8(3) . . ?
C109 C110 C105 119.2(3) . . ?
C109 C110 C111 120.1(3) . . ?
C105 C110 C111 120.7(3) . . ?
C82 C83 H83 118.7 . . ?
C82 C83 C84 122.5(4) . . ?
C84 C83 H83 118.7 . . ?
C90 C95 C96 121.0(3) . . ?
C94 C95 C90 119.0(4) . . ?
C94 C95 C96 119.8(3) . . ?
C143 C142 H142 120.0 . . ?
C143 C142 C141 120.0(4) . . ?
C141 C142 H142 120.0 . . ?
C86 C87 H87A 109.5 . . ?
C86 C87 H87B 109.5 . . ?
C86 C87 H87C 109.5 . . ?
H87A C87 H87B 109.5 . . ?
H87A C87 H87C 109.5 . . ?
H87B C87 H87C 109.5 . . ?
C115 C122 H12D 109.5 . . ?
C115 C122 H12E 109.5 . . ?
C115 C122 H12F 109.5 . . ?
H12D C122 H12E 109.5 . . ?
H12D C122 H12F 109.5 . . ?
H12E C122 H12F 109.5 . . ?
C14 C15 C22 122.2(3) . . ?
C14 C15 C16 118.8(4) . . ?
C16 C15 C22 119.0(3) . . ?
C56 C57 H57 119.9 . . ?
C58 C57 C56 120.2(4) . . ?
C58 C57 H57 119.9 . . ?
C19 C18 H18 119.1 . . ?
C17 C18 C19 121.8(4) . . ?
C17 C18 H18 119.1 . . ?
C41 C45 H45A 109.5 . . ?
C41 C45 H45B 109.5 . . ?
C41 C45 H45C 109.5 . . ?
H45A C45 H45B 109.5 . . ?
H45A C45 H45C 109.5 . . ?
H45B C45 H45C 109.5 . . ?
C91 C90 C76 120.8(3) . . ?
C91 C90 C95 119.2(3) . . ?
C95 C90 C76 119.4(3) . . ?
C109 C108 C112 120.8(4) . . ?
C107 C108 C109 117.6(3) . . ?
C107 C108 C112 121.6(3) . . ?
C92 C93 C97 120.5(4) . . ?
C94 C93 C92 117.8(4) . . ?
C94 C93 C97 121.3(4) . . ?
N2 C7 H7A 109.5 . . ?
N2 C7 H7B 109.5 . . ?
N2 C7 H7C 109.5 . . ?
H7A C7 H7B 109.5 . . ?
H7A C7 H7C 109.5 . . ?
H7B C7 H7C 109.5 . . ?
N4 C62 C67 120.7(4) . . ?
N4 C62 C63 120.2(4) . . ?
C63 C62 C67 119.0(4) . . ?
C61 C60 H60 119.2 . . ?
C59 C60 H60 119.2 . . ?
C59 C60 C61 121.5(4) . . ?
N7 C123 C124 118.9(3) . . ?
N7 C123 C128 123.6(3) . . ?
C128 C123 C124 117.5(3) . . ?
C28 C29 H29A 109.5 . . ?
C28 C29 H29B 109.5 . . ?
C28 C29 H29C 109.5 . . ?
H29A C29 H29B 109.5 . . ?
H29A C29 H29C 109.5 . . ?
H29B C29 H29C 109.5 . . ?
C115 C116 H116 118.7 . . ?
C117 C116 C115 122.5(4) . . ?
C117 C116 H116 118.7 . . ?
C52 C51 H51 118.9 . . ?
C52 C51 C50 122.1(4) . . ?
C50 C51 H51 118.9 . . ?
C12 C13 C8 120.1(3) . . ?
C12 C13 C14 116.6(3) . . ?
C8 C13 C14 123.1(3) . . ?
C3 C5 H5A 109.5 . . ?
C3 C5 H5B 109.5 . . ?
C3 C5 H5C 109.5 . . ?
H5A C5 H5B 109.5 . . ?
H5A C5 H5C 109.5 . . ?
H5B C5 H5C 109.5 . . ?
C110 C111 H11D 109.5 . . ?
C110 C111 H11E 109.5 . . ?
C110 C111 H11F 109.5 . . ?
H11D C111 H11E 109.5 . . ?
H11D C111 H11F 109.5 . . ?
H11E C111 H11F 109.5 . . ?
N1 C4 H4A 109.5 . . ?
N1 C4 H4B 109.5 . . ?
N1 C4 H4C 109.5 . . ?
H4A C4 H4B 109.5 . . ?
H4A C4 H4C 109.5 . . ?
H4B C4 H4C 109.5 . . ?
C15 C16 H16 118.9 . . ?
C17 C16 C15 122.2(4) . . ?
C17 C16 H16 118.9 . . ?
C86 C85 H85 118.8 . . ?
C84 C85 C86 122.3(4) . . ?
C84 C85 H85 118.8 . . ?
C134 C133 H133 120.0 . . ?
C134 C133 C132 120.1(4) . . ?
C132 C133 H133 120.0 . . ?
C56 C61 H61 119.6 . . ?
C60 C61 C56 120.8(4) . . ?
C60 C61 H61 119.6 . . ?
C80 C79 H79 119.2 . . ?
C78 C79 C80 121.6(3) . . ?
C78 C79 H79 119.2 . . ?
C26 C30 H30A 109.5 . . ?
C26 C30 H30B 109.5 . . ?
C26 C30 H30C 109.5 . . ?
H30A C30 H30B 109.5 . . ?
H30A C30 H30C 109.5 . . ?
H30B C30 H30C 109.5 . . ?
C82 C89 H89A 109.5 . . ?
C82 C89 H89B 109.5 . . ?
C82 C89 H89C 109.5 . . ?
H89A C89 H89B 109.5 . . ?
H89A C89 H89C 109.5 . . ?
H89B C89 H89C 109.5 . . ?
C124 C125 H125 119.5 . . ?
C124 C125 C126 120.9(4) . . ?
C126 C125 H125 119.5 . . ?
C49 C50 C51 117.7(3) . . ?
C49 C50 C54 122.5(3) . . ?
C51 C50 C54 119.8(4) . . ?
C123 C124 H124 119.4 . . ?
C125 C124 C123 121.2(4) . . ?
C125 C124 H124 119.4 . . ?
C69 C73 H73A 109.5 . . ?
C69 C73 H73B 109.5 . . ?
C69 C73 H73C 109.5 . . ?
H73A C73 H73B 109.5 . . ?
H73A C73 H73C 109.5 . . ?
H73B C73 H73C 109.5 . . ?
C43 C44 H44A 109.5 . . ?
C43 C44 H44B 109.5 . . ?
C43 C44 H44C 109.5 . . ?
H44A C44 H44B 109.5 . . ?
H44A C44 H44C 109.5 . . ?
H44B C44 H44C 109.5 . . ?
C95 C96 H96A 109.5 . . ?
C95 C96 H96B 109.5 . . ?
C95 C96 H96C 109.5 . . ?
H96A C96 H96B 109.5 . . ?
H96A C96 H96C 109.5 . . ?
H96B C96 H96C 109.5 . . ?
C144 C145 H145 119.9 . . ?
C146 C145 C144 120.2(4) . . ?
C146 C145 H145 119.9 . . ?
C62 C67 H67 120.3 . . ?
C66 C67 C62 119.4(4) . . ?
C66 C67 H67 120.3 . . ?
C83 C84 C85 117.6(4) . . ?
C83 C84 C88 121.2(4) . . ?
C85 C84 C88 121.1(4) . . ?
C133 C134 H134 119.5 . . ?
C133 C134 C129 121.0(4) . . ?
C129 C134 H134 119.5 . . ?
C47 C48 C55 121.6(3) . . ?
C49 C48 C55 119.8(3) . . ?
C49 C48 C47 118.7(3) . . ?
C146 C141 H141 119.9 . . ?
C142 C141 C146 120.2(4) . . ?
C142 C141 H141 119.9 . . ?
C50 C54 H54A 109.5 . . ?
C50 C54 H54B 109.5 . . ?
C50 C54 H54C 109.5 . . ?
H54A C54 H54B 109.5 . . ?
H54A C54 H54C 109.5 . . ?
H54B C54 H54C 109.5 . . ?
C67 C66 H66 119.3 . . ?
C65 C66 C67 121.5(4) . . ?
C65 C66 H66 119.3 . . ?
C117 C121 H12G 109.5 . . ?
C117 C121 H12H 109.5 . . ?
C117 C121 H12I 109.5 . . ?
H12G C121 H12H 109.5 . . ?
H12G C121 H12I 109.5 . . ?
H12H C121 H12I 109.5 . . ?
C70 C72 H72A 109.5 . . ?
C70 C72 H72B 109.5 . . ?
C70 C72 H72C 109.5 . . ?
H72A C72 H72B 109.5 . . ?
H72A C72 H72C 109.5 . . ?
H72B C72 H72C 109.5 . . ?
N8 C129 C134 119.7(3) . . ?
N8 C129 C130 122.1(4) . . ?
C130 C129 C134 118.1(3) . . ?
C93 C97 H97A 109.5 . . ?
C93 C97 H97B 109.5 . . ?
C93 C97 H97C 109.5 . . ?
H97A C97 H97B 109.5 . . ?
H97A C97 H97C 109.5 . . ?
H97B C97 H97C 109.5 . . ?
C95 C94 H94 118.8 . . ?
C93 C94 C95 122.4(4) . . ?
C93 C94 H94 118.8 . . ?
C77 C78 C79 119.4(3) . . ?
C77 C78 H78 120.3 . . ?
C79 C78 H78 120.3 . . ?
C66 C65 H65 120.5 . . ?
C64 C65 C66 119.0(4) . . ?
C64 C65 H65 120.5 . . ?
C62 C63 H63 119.9 . . ?
C64 C63 C62 120.2(4) . . ?
C64 C63 H63 119.9 . . ?
C108 C112 H11G 109.5 . . ?
C108 C112 H11H 109.5 . . ?
C108 C112 H11I 109.5 . . ?
H11G C112 H11H 109.5 . . ?
H11G C112 H11I 109.5 . . ?
H11H C112 H11I 109.5 . . ?
C18 C17 C21 119.9(4) . . ?
C16 C17 C18 118.6(3) . . ?
C16 C17 C21 121.4(4) . . ?
C19 C20 H20A 109.5 . . ?
C19 C20 H20B 109.5 . . ?
C19 C20 H20C 109.5 . . ?
H20A C20 H20B 109.5 . . ?
H20A C20 H20C 109.5 . . ?
H20B C20 H20C 109.5 . . ?
C52 C53 H53A 109.5 . . ?
C52 C53 H53B 109.5 . . ?
C52 C53 H53C 109.5 . . ?
H53A C53 H53B 109.5 . . ?
H53A C53 H53C 109.5 . . ?
H53B C53 H53C 109.5 . . ?
C57 C58 H58 118.9 . . ?
C59 C58 C57 122.2(4) . . ?
C59 C58 H58 118.9 . . ?
C60 C59 H59 121.0 . . ?
C58 C59 C60 118.0(4) . . ?
C58 C59 H59 121.0 . . ?
C132 C131 H131 119.7 . . ?
C130 C131 H131 119.7 . . ?
C130 C131 C132 120.6(4) . . ?
C123 C128 H128 119.7 . . ?
C127 C128 C123 120.6(4) . . ?
C127 C128 H128 119.7 . . ?
C17 C21 H21A 109.5 . . ?
C17 C21 H21B 109.5 . . ?
C17 C21 H21C 109.5 . . ?
H21A C21 H21B 109.5 . . ?
H21A C21 H21C 109.5 . . ?
H21B C21 H21C 109.5 . . ?
C65 C64 C63 120.8(5) . . ?
C65 C64 H64 119.6 . . ?
C63 C64 H64 119.6 . . ?
C133 C132 H132 120.3 . . ?
C131 C132 C133 119.4(4) . . ?
C131 C132 H132 120.3 . . ?
C136 C135 H135 119.8 . . ?
C136 C135 C140 120.4(4) . . ?
C140 C135 H135 119.8 . . ?
C84 C88 H88A 109.5 . . ?
C84 C88 H88B 109.5 . . ?
C84 C88 H88C 109.5 . . ?
H88A C88 H88B 109.5 . . ?
H88A C88 H88C 109.5 . . ?
H88B C88 H88C 109.5 . . ?
C129 C130 H130 119.6 . . ?
C131 C130 C129 120.8(4) . . ?
C131 C130 H130 119.6 . . ?
C138 C139 H139 120.2 . . ?
C138 C139 C140 119.6(4) . . ?
C140 C139 H139 120.2 . . ?
C136 C137 H137 120.4 . . ?
C138 C137 H137 120.4 . . ?
C138 C137 C136 119.2(5) . . ?
C135 C136 C137 120.0(4) . . ?
C135 C136 H136 120.0 . . ?
C137 C136 H136 120.0 . . ?
C139 C138 C137 120.3(5) . . ?
C139 C138 H138 119.9 . . ?
C137 C138 H138 119.9 . . ?
C135 C140 C139 120.5(5) . . ?
C135 C140 H140 119.8 . . ?
C139 C140 H140 119.8 . . ?
C125 C126 H126 121.0 . . ?
C127 C126 C125 117.9(4) . . ?
C127 C126 H126 121.0 . . ?
C128 C127 H127 119.1 . . ?
C126 C127 C128 121.9(4) . . ?
C126 C127 H127 119.1 . . ?

loop_
_geom_bond_atom_site_label_1
_geom_bond_atom_site_label_2
_geom_bond_distance
_geom_bond_site_symmetry_2
_geom_bond_publ_flag
Au1 P1 2.2635(9) . ?
Au1 N3 2.068(3) . ?
Au2 P3 2.2637(9) . ?
Au2 N7 2.062(3) . ?
P4 P3 2.2047(12) . ?
P4 C75 1.861(3) . ?
P4 C68 1.843(4) . ?
P1 P2 2.2048(12) . ?
P1 C32 1.872(3) . ?
P2 C8 1.873(3) . ?
P2 C1 1.843(4) . ?
P3 C99 1.864(3) . ?
N5 C68 1.361(4) . ?
N5 C74 1.461(4) . ?
N5 C69 1.382(5) . ?
N3 N4 1.415(4) . ?
N3 C56 1.375(4) . ?
N1 C3 1.387(5) . ?
N1 C1 1.349(4) . ?
N1 C4 1.462(4) . ?
N4 H4 0.8600 . ?
N4 C62 1.384(5) . ?
N6 C68 1.354(4) . ?
N6 C71 1.466(4) . ?
N6 C70 1.394(5) . ?
N2 C1 1.350(4) . ?
N2 C2 1.381(4) . ?
N2 C7 1.462(4) . ?
C9 C8 1.412(5) . ?
C9 C23 1.492(5) . ?
C9 C10 1.404(5) . ?
N7 N8 1.406(4) . ?
N7 C123 1.383(5) . ?
C101 H101 0.9300 . ?
C101 C100 1.389(5) . ?
C101 C102 1.376(5) . ?
C99 C104 1.412(5) . ?
C99 C100 1.414(5) . ?
C39 C38 1.412(5) . ?
C39 C40 1.395(5) . ?
C39 C46 1.511(5) . ?
C76 C75 1.419(5) . ?
C76 C77 1.397(5) . ?
C76 C90 1.510(5) . ?
C75 C80 1.414(5) . ?
C32 C33 1.415(5) . ?
C32 C37 1.427(5) . ?
C104 C103 1.403(5) . ?
C104 C105 1.514(5) . ?
C35 H35 0.9300 . ?
C35 C36 1.388(5) . ?
C35 C34 1.375(5) . ?
C100 C114 1.506(5) . ?
C12 H12 0.9300 . ?
C12 C11 1.385(5) . ?
C12 C13 1.383(5) . ?
C38 C43 1.413(5) . ?
C38 C37 1.493(5) . ?
C11 H11 0.9300 . ?
C11 C10 1.374(5) . ?
C24 C23 1.397(5) . ?
C24 C25 1.402(5) . ?
C24 C31 1.519(5) . ?
C3 C2 1.371(5) . ?
C3 C5 1.490(5) . ?
C36 H36 0.9300 . ?
C36 C37 1.399(5) . ?
C8 C13 1.425(5) . ?
C81 C82 1.414(5) . ?
C81 C86 1.413(5) . ?
C81 C80 1.496(5) . ?
N8 H8 0.8600 . ?
N8 C129 1.383(4) . ?
C23 C28 1.418(5) . ?
C92 H92 0.9300 . ?
C92 C91 1.400(5) . ?
C92 C93 1.388(6) . ?
C25 H25 0.9300 . ?
C25 C26 1.388(5) . ?
C74 H74A 0.9600 . ?
C74 H74B 0.9600 . ?
C74 H74C 0.9600 . ?
C40 H40 0.9300 . ?
C40 C41 1.381(5) . ?
C91 C98 1.503(5) . ?
C91 C90 1.399(5) . ?
C33 C47 1.502(5) . ?
C33 C34 1.408(5) . ?
C82 C83 1.373(5) . ?
C82 C89 1.508(5) . ?
C109 H109 0.9300 . ?
C109 C110 1.383(5) . ?
C109 C108 1.407(5) . ?
C31 H31A 0.9600 . ?
C31 H31B 0.9600 . ?
C31 H31C 0.9600 . ?
C86 C87 1.507(5) . ?
C86 C85 1.387(5) . ?
C10 H10 0.9300 . ?
C102 H102 0.9300 . ?
C102 C103 1.372(5) . ?
C103 H103 0.9300 . ?
C56 C57 1.411(5) . ?
C56 C61 1.406(6) . ?
C55 H55A 0.9600 . ?
C55 H55B 0.9600 . ?
C55 H55C 0.9600 . ?
C55 C48 1.505(5) . ?
C119 C114 1.413(5) . ?
C119 C120 1.509(5) . ?
C119 C118 1.381(5) . ?
C80 C79 1.404(5) . ?
C46 H46A 0.9600 . ?
C46 H46B 0.9600 . ?
C46 H46C 0.9600 . ?
C69 C70 1.355(5) . ?
C69 C73 1.487(5) . ?
C22 H22A 0.9600 . ?
C22 H22B 0.9600 . ?
C22 H22C 0.9600 . ?
C22 C15 1.516(5) . ?
C27 H27 0.9300 . ?
C27 C28 1.390(5) . ?
C27 C26 1.385(5) . ?
C77 H77 0.9300 . ?
C77 C78 1.380(5) . ?
C114 C115 1.415(5) . ?
C115 C122 1.509(5) . ?
C115 C116 1.398(5) . ?
C43 C42 1.393(5) . ?
C43 C44 1.507(5) . ?
C144 H144 0.9300 . ?
C144 C143 1.388(6) . ?
C144 C145 1.383(6) . ?
C98 H98A 0.9600 . ?
C98 H98B 0.9600 . ?
C98 H98C 0.9600 . ?
C28 C29 1.504(5) . ?
C105 C106 1.401(5) . ?
C105 C110 1.406(5) . ?
C107 H107 0.9300 . ?
C107 C106 1.388(5) . ?
C107 C108 1.378(5) . ?
C42 H42 0.9300 . ?
C42 C41 1.376(5) . ?
C41 C45 1.512(5) . ?
C71 H71A 0.9600 . ?
C71 H71B 0.9600 . ?
C71 H71C 0.9600 . ?
C52 C47 1.400(5) . ?
C52 C51 1.391(5) . ?
C52 C53 1.506(5) . ?
C70 C72 1.487(5) . ?
C120 H12A 0.9600 . ?
C120 H12B 0.9600 . ?
C120 H12C 0.9600 . ?
C47 C48 1.421(5) . ?
C34 H34 0.9300 . ?
C118 H118 0.9300 . ?
C118 C117 1.402(5) . ?
C26 C30 1.510(5) . ?
C106 C113 1.505(5) . ?
C49 H49 0.9300 . ?
C49 C50 1.377(5) . ?
C49 C48 1.381(5) . ?
C113 H11A 0.9600 . ?
C113 H11B 0.9600 . ?
C113 H11C 0.9600 . ?
C143 H143 0.9300 . ?
C143 C142 1.376(6) . ?
C2 C6 1.482(5) . ?
C146 H146 0.9300 . ?
C146 C145 1.372(6) . ?
C146 C141 1.380(6) . ?
C117 C116 1.375(6) . ?
C117 C121 1.515(5) . ?
C14 C19 1.418(5) . ?
C14 C15 1.391(5) . ?
C14 C13 1.494(5) . ?
C6 H6A 0.9600 . ?
C6 H6B 0.9600 . ?
C6 H6C 0.9600 . ?
C19 C18 1.391(5) . ?
C19 C20 1.501(5) . ?
C110 C111 1.511(5) . ?
C83 H83 0.9300 . ?
C83 C84 1.386(5) . ?
C95 C90 1.414(5) . ?
C95 C96 1.497(6) . ?
C95 C94 1.400(5) . ?
C142 H142 0.9300 . ?
C142 C141 1.379(6) . ?
C87 H87A 0.9600 . ?
C87 H87B 0.9600 . ?
C87 H87C 0.9600 . ?
C122 H12D 0.9600 . ?
C122 H12E 0.9600 . ?
C122 H12F 0.9600 . ?
C15 C16 1.395(5) . ?
C57 H57 0.9300 . ?
C57 C58 1.389(6) . ?
C18 H18 0.9300 . ?
C18 C17 1.386(6) . ?
C45 H45A 0.9600 . ?
C45 H45B 0.9600 . ?
C45 H45C 0.9600 . ?
C108 C112 1.517(5) . ?
C93 C97 1.510(5) . ?
C93 C94 1.377(6) . ?
C7 H7A 0.9600 . ?
C7 H7B 0.9600 . ?
C7 H7C 0.9600 . ?
C62 C67 1.403(5) . ?
C62 C63 1.388(6) . ?
C60 H60 0.9300 . ?
C60 C61 1.387(5) . ?
C60 C59 1.384(6) . ?
C123 C124 1.399(5) . ?
C123 C128 1.398(5) . ?
C29 H29A 0.9600 . ?
C29 H29B 0.9600 . ?
C29 H29C 0.9600 . ?
C116 H116 0.9300 . ?
C51 H51 0.9300 . ?
C51 C50 1.394(5) . ?
C5 H5A 0.9600 . ?
C5 H5B 0.9600 . ?
C5 H5C 0.9600 . ?
C111 H11D 0.9600 . ?
C111 H11E 0.9600 . ?
C111 H11F 0.9600 . ?
C4 H4A 0.9600 . ?
C4 H4B 0.9600 . ?
C4 H4C 0.9600 . ?
C16 H16 0.9300 . ?
C16 C17 1.373(6) . ?
C85 H85 0.9300 . ?
C85 C84 1.386(5) . ?
C133 H133 0.9300 . ?
C133 C134 1.381(5) . ?
C133 C132 1.390(6) . ?
C61 H61 0.9300 . ?
C79 H79 0.9300 . ?
C79 C78 1.381(5) . ?
C30 H30A 0.9600 . ?
C30 H30B 0.9600 . ?
C30 H30C 0.9600 . ?
C89 H89A 0.9600 . ?
C89 H89B 0.9600 . ?
C89 H89C 0.9600 . ?
C125 H125 0.9300 . ?
C125 C124 1.377(5) . ?
C125 C126 1.394(6) . ?
C50 C54 1.504(5) . ?
C124 H124 0.9300 . ?
C73 H73A 0.9600 . ?
C73 H73B 0.9600 . ?
C73 H73C 0.9600 . ?
C44 H44A 0.9600 . ?
C44 H44B 0.9600 . ?
C44 H44C 0.9600 . ?
C96 H96A 0.9600 . ?
C96 H96B 0.9600 . ?
C96 H96C 0.9600 . ?
C145 H145 0.9300 . ?
C67 H67 0.9300 . ?
C67 C66 1.381(5) . ?
C84 C88 1.513(5) . ?
C134 H134 0.9300 . ?
C134 C129 1.397(5) . ?
C141 H141 0.9300 . ?
C54 H54A 0.9600 . ?
C54 H54B 0.9600 . ?
C54 H54C 0.9600 . ?
C66 H66 0.9300 . ?
C66 C65 1.377(7) . ?
C121 H12G 0.9600 . ?
C121 H12H 0.9600 . ?
C121 H12I 0.9600 . ?
C72 H72A 0.9600 . ?
C72 H72B 0.9600 . ?
C72 H72C 0.9600 . ?
C129 C130 1.397(5) . ?
C97 H97A 0.9600 . ?
C97 H97B 0.9600 . ?
C97 H97C 0.9600 . ?
C94 H94 0.9300 . ?
C78 H78 0.9300 . ?
C65 H65 0.9300 . ?
C65 C64 1.375(7) . ?
C63 H63 0.9300 . ?
C63 C64 1.387(6) . ?
C112 H11G 0.9600 . ?
C112 H11H 0.9600 . ?
C112 H11I 0.9600 . ?
C17 C21 1.508(5) . ?
C20 H20A 0.9600 . ?
C20 H20B 0.9600 . ?
C20 H20C 0.9600 . ?
C53 H53A 0.9600 . ?
C53 H53B 0.9600 . ?
C53 H53C 0.9600 . ?
C58 H58 0.9300 . ?
C58 C59 1.375(6) . ?
C59 H59 0.9300 . ?
C131 H131 0.9300 . ?
C131 C132 1.383(6) . ?
C131 C130 1.377(5) . ?
C128 H128 0.9300 . ?
C128 C127 1.380(6) . ?
C21 H21A 0.9600 . ?
C21 H21B 0.9600 . ?
C21 H21C 0.9600 . ?
C64 H64 0.9300 . ?
C132 H132 0.9300 . ?
C135 H135 0.9300 . ?
C135 C136 1.359(7) . ?
C135 C140 1.360(6) . ?
C88 H88A 0.9600 . ?
C88 H88B 0.9600 . ?
C88 H88C 0.9600 . ?
C130 H130 0.9300 . ?
C139 H139 0.9300 . ?
C139 C138 1.369(7) . ?
C139 C140 1.372(6) . ?
C137 H137 0.9300 . ?
C137 C136 1.386(7) . ?
C137 C138 1.377(7) . ?
C136 H136 0.9300 . ?
C138 H138 0.9300 . ?
C140 H140 0.9300 . ?
C126 H126 0.9300 . ?
C126 C127 1.376(6) . ?
C127 H127 0.9300 . ?

loop_
_smtbx_masks_void_nr
_smtbx_masks_void_average_x
_smtbx_masks_void_average_y
_smtbx_masks_void_average_z
_smtbx_masks_void_volume
_smtbx_masks_void_count_electrons
_smtbx_masks_void_content
1 0.000 0.000 0.500 203.2 55.9 ?
2 -0.217 0.500 0.000 422.1 104.9 ?
3 0.479 0.237 0.430 11.5 0.0 ?
4 0.483 0.821 0.016 9.9 1.3 ?
5 0.517 0.179 -0.016 9.9 1.3 ?
6 0.521 0.763 0.570 11.5 0.0 ?
